data_4344448
loop_
_publ_author_name
'Suh, Hee-Won'
'Balcells, David'
'Edwards, Alison J.'
'Guard, Louise M.'
'Hazari, Nilay'
'Mader, Elizabeth A.'
'Mercado, Brandon Q.'
'Repisky, Michal'

_publ_section_title
;
 Understanding the Solution and Solid-State Structures of Pd and Pt PSiP
 Pincer-Supported Hydrides.
;
_journal_issue 23
_journal_name_full 'Inorganic chemistry'
_journal_page_first 11411
_journal_page_last 11422
_journal_paper_doi 10.1021/acs.inorgchem.5b02073
_journal_volume 54
_journal_year 2015
_chemical_formula_moiety '4(C37 H56 P2 Pt Si), 5(C5 H12)'
_chemical_formula_sum 'C173 H284 P8 Pt4 Si4'
_chemical_formula_weight 3504.47
_chemical_name_systematic
;
 ?
;
_space_group_crystal_system monoclinic
_space_group_IT_number 15
_space_group_name_Hall '-C 2yc'
_space_group_name_H-M_alt 'C 1 2/c 1'
_symmetry_space_group_name_Hall '-C 2yc'
_symmetry_space_group_name_H-M 'C 1 2/c 1'
_atom_sites_solution_hydrogens mixed
_atom_sites_solution_primary heavy
_audit_creation_date 2013-10-22
_audit_creation_method
;
Olex2 1.2
(compiled 2013.09.17 svn.r2790 for OlexSys, GUI svn.r4601)
;
_audit_update_record
;
END
;
_cell_angle_alpha 90
_cell_angle_beta 99.690(7)
_cell_angle_gamma 90
_cell_formula_units_Z 4
_cell_length_a 29.5946(5)
_cell_length_b 17.3883(3)
_cell_length_c 33.970(2)
_cell_measurement_reflns_used 100729
_cell_measurement_temperature 93
_cell_measurement_theta_max 68.2
_cell_measurement_theta_min 2.6
_cell_volume 17231.6(12)
_computing_cell_refinement
;
CrystalClear-SM Expert 2.0 r15 (Rigaku, 2011)
;
_computing_data_collection
;
CrystalClear-SM Expert 2.0 r15 (Rigaku, 2011)
;
_computing_data_reduction
;
CrystalClear-SM Expert 2.0 r15 (Rigaku, 2011)
;
_computing_molecular_graphics
;
O. V. Dolomanov, L. J. Bourhis, R. J. Gildea, J. A. K. Howard and H. Puschmann,
OLEX2: a complete structure solution, refinement and analysis program.
J. Appl. Cryst. (2009). 42, 339-341.
;
_computing_publication_material
;
O. V. Dolomanov, L. J. Bourhis, R. J. Gildea, J. A. K. Howard and H. Puschmann,
OLEX2: a complete structure solution, refinement and analysis program.
J. Appl. Cryst. (2009). 42, 339-341.
;
_computing_structure_refinement
;
SHELX, G.M. Sheldrick, Acta Cryst.
(2008). A64, 112-122
;
_computing_structure_solution
;
SHELX, G.M. Sheldrick, Acta Cryst.
(2008). A64, 112-122
;
_diffrn_ambient_temperature 93
_diffrn_detector CCD
_diffrn_detector_area_resol_mean 22.2222
_diffrn_measured_fraction_theta_full 0.964
_diffrn_measured_fraction_theta_max 0.964
_diffrn_measurement_details
;
scan:
    Number of images: 90
               Slice: -48.0000 - 132.0000
         Image width: 2.0000
            Exp time: 2.0000
       Rotation axis: Omega
               Omega: 0.0000
                 Chi: 0.0000
                 Phi: 0.0000
                 XTD: 42.6701
              2theta: 41.0725
scan:
    Number of images: 90
               Slice: 0.0000 - 180.0000
         Image width: 2.0000
            Exp time: 8.0000
       Rotation axis: Omega
               Omega: 0.0000
                 Chi: 0.0000
                 Phi: 0.0000
                 XTD: 42.6701
              2theta: 89.0725
scan:
    Number of images: 90
               Slice: -48.0000 - 132.0000
         Image width: 2.0000
            Exp time: 2.0000
       Rotation axis: Omega
               Omega: 0.0000
                 Chi: 0.0000
                 Phi: 180.0000
                 XTD: 42.6701
              2theta: 41.0725
scan:
    Number of images: 90
               Slice: 0.0000 - 180.0000
         Image width: 2.0000
            Exp time: 8.0000
       Rotation axis: Omega
               Omega: 0.0000
                 Chi: 0.0000
                 Phi: 180.0000
                 XTD: 42.6701
              2theta: 89.0725
scan:
    Number of images: 90
               Slice: -48.0000 - 132.0000
         Image width: 2.0000
            Exp time: 2.0000
       Rotation axis: Omega
               Omega: 0.0000
                 Chi: 54.0000
                 Phi: 220.0000
                 XTD: 42.6701
              2theta: 41.0725
scan:
    Number of images: 90
               Slice: 0.0000 - 180.0000
         Image width: 2.0000
            Exp time: 8.0000
       Rotation axis: Omega
               Omega: 0.0000
                 Chi: 54.0000
                 Phi: 50.0000
                 XTD: 42.6701
              2theta: 89.0725
scan:
    Number of images: 90
               Slice: 0.0000 - 180.0000
         Image width: 2.0000
            Exp time: 8.0000
       Rotation axis: Omega
               Omega: 0.0000
                 Chi: 54.0000
                 Phi: 125.0000
                 XTD: 42.6701
              2theta: 89.0725
scan:
    Number of images: 90
               Slice: -48.0000 - 132.0000
         Image width: 2.0000
            Exp time: 2.0000
       Rotation axis: Omega
               Omega: 0.0000
                 Chi: 54.0000
                 Phi: 55.0000
                 XTD: 42.6701
              2theta: 41.0725
scan:
    Number of images: 90
               Slice: 0.0000 - 180.0000
         Image width: 2.0000
            Exp time: 8.0000
       Rotation axis: Omega
               Omega: 0.0000
                 Chi: 54.0000
                 Phi: 225.0000
                 XTD: 42.6701
              2theta: 89.0725
scan:
    Number of images: 90
               Slice: 0.0000 - 180.0000
         Image width: 2.0000
            Exp time: 8.0000
       Rotation axis: Omega
               Omega: 0.0000
                 Chi: 54.0000
                 Phi: 300.0000
                 XTD: 42.6701
              2theta: 89.0725
scan:
    Number of images: 90
               Slice: 0.0000 - 180.0000
         Image width: 2.0000
            Exp time: 8.0000
       Rotation axis: Omega
               Omega: 0.0000
                 Chi: 54.0000
                 Phi: 250.0000
                 XTD: 42.6701
              2theta: 89.0725
scan:
    Number of images: 90
               Slice: -48.0000 - 132.0000
         Image width: 2.0000
            Exp time: 2.0000
       Rotation axis: Omega
               Omega: 0.0000
                 Chi: 54.0000
                 Phi: 320.0000
                 XTD: 42.6701
              2theta: 41.0725
scan:
    Number of images: 90
               Slice: -48.0000 - 132.0000
         Image width: 2.0000
            Exp time: 2.0000
       Rotation axis: Omega
               Omega: 0.0000
                 Chi: 54.0000
                 Phi: 110.0000
                 XTD: 42.6701
              2theta: 41.0725
scan:
    Number of images: 90
               Slice: 0.0000 - 180.0000
         Image width: 2.0000
            Exp time: 8.0000
       Rotation axis: Omega
               Omega: 0.0000
                 Chi: 54.0000
                 Phi: 150.0000
                 XTD: 42.6701
              2theta: 89.0725
scan:
    Number of images: 90
               Slice: 0.0000 - 180.0000
         Image width: 2.0000
            Exp time: 8.0000
       Rotation axis: Omega
               Omega: 0.0000
                 Chi: 54.0000
                 Phi: 75.0000
                 XTD: 42.6701
              2theta: 89.0725
scan:
    Number of images: 90
               Slice: 0.0000 - 180.0000
         Image width: 2.0000
            Exp time: 8.0000
       Rotation axis: Omega
               Omega: 0.0000
                 Chi: 54.0000
                 Phi: 350.0000
                 XTD: 42.6701
              2theta: 89.0725
scan:
    Number of images: 90
               Slice: -48.0000 - 132.0000
         Image width: 2.0000
            Exp time: 2.0000
       Rotation axis: Omega
               Omega: 0.0000
                 Chi: 54.0000
                 Phi: 0.0000
                 XTD: 42.6701
              2theta: 41.0725
scan:
    Number of images: 90
               Slice: -48.0000 - 132.0000
         Image width: 2.0000
            Exp time: 2.0000
       Rotation axis: Omega
               Omega: 0.0000
                 Chi: 54.0000
                 Phi: 275.0000
                 XTD: 42.6701
              2theta: 41.0725
scan:
    Number of images: 90
               Slice: 0.0000 - 180.0000
         Image width: 2.0000
            Exp time: 8.0000
       Rotation axis: Omega
               Omega: 0.0000
                 Chi: 54.0000
                 Phi: 25.0000
                 XTD: 42.6701
              2theta: 89.0725
scan:
    Number of images: 90
               Slice: 0.0000 - 180.0000
         Image width: 2.0000
            Exp time: 8.0000
       Rotation axis: Omega
               Omega: 0.0000
                 Chi: 54.0000
                 Phi: 175.0000
                 XTD: 42.6701
              2theta: 89.0725
scan:
    Number of images: 90
               Slice: 0.0000 - 180.0000
         Image width: 2.0000
            Exp time: 8.0000
       Rotation axis: Omega
               Omega: 0.0000
                 Chi: 54.0000
                 Phi: 0.0000
                 XTD: 42.6701
              2theta: 89.0725
scan:
    Number of images: 90
               Slice: 0.0000 - 180.0000
         Image width: 2.0000
            Exp time: 8.0000
       Rotation axis: Omega
               Omega: 0.0000
                 Chi: 54.0000
                 Phi: 325.0000
                 XTD: 42.6701
              2theta: 89.0725
scan:
    Number of images: 90
               Slice: -48.0000 - 132.0000
         Image width: 2.0000
            Exp time: 2.0000
       Rotation axis: Omega
               Omega: 0.0000
                 Chi: 54.0000
                 Phi: 165.0000
                 XTD: 42.6701
              2theta: 41.0725
scan:
    Number of images: 90
               Slice: 0.0000 - 180.0000
         Image width: 2.0000
            Exp time: 8.0000
       Rotation axis: Omega
               Omega: 0.0000
                 Chi: 54.0000
                 Phi: 275.0000
                 XTD: 42.6701
              2theta: 89.0725
scan:
    Number of images: 90
               Slice: 0.0000 - 180.0000
         Image width: 2.0000
            Exp time: 8.0000
       Rotation axis: Omega
               Omega: 0.0000
                 Chi: 54.0000
                 Phi: 100.0000
                 XTD: 42.6701
              2theta: 89.0725
scan:
    Number of images: 90
               Slice: 0.0000 - 180.0000
         Image width: 2.0000
            Exp time: 8.0000
       Rotation axis: Omega
               Omega: 0.0000
                 Chi: 54.0000
                 Phi: 200.0000
                 XTD: 42.6701
              2theta: 89.0725
;
_diffrn_measurement_device
;
AFC11 (Left): Eulerian 3 circle
;
_diffrn_measurement_device_type
;
Rigaku Saturn944+ (2x2 bin mode)
;
_diffrn_measurement_method 'profile data from \w-scans'
_diffrn_measurement_specimen_support Unknown
_diffrn_orient_matrix_type FS_PROCESS
_diffrn_orient_matrix_UB_11 -0.032600
_diffrn_orient_matrix_UB_12 -0.014105
_diffrn_orient_matrix_UB_13 -0.010319
_diffrn_orient_matrix_UB_21 -0.005037
_diffrn_orient_matrix_UB_22 -0.010166
_diffrn_orient_matrix_UB_23 0.027911
_diffrn_orient_matrix_UB_31 -0.009322
_diffrn_orient_matrix_UB_32 0.054819
_diffrn_orient_matrix_UB_33 0.002521
_diffrn_radiation_monochromator Confocal
_diffrn_radiation_type CuK\a
_diffrn_radiation_wavelength 1.54187
_diffrn_reflns_av_R_equivalents 0.0661
_diffrn_reflns_av_unetI/netI 0.0232
_diffrn_reflns_laue_measured_fraction_full 0.999
_diffrn_reflns_laue_measured_fraction_max 0.996
_diffrn_reflns_limit_h_max 35
_diffrn_reflns_limit_h_min -35
_diffrn_reflns_limit_k_max 20
_diffrn_reflns_limit_k_min -19
_diffrn_reflns_limit_l_max 40
_diffrn_reflns_limit_l_min -40
_diffrn_reflns_number 297570
_diffrn_reflns_point_group_measured_fraction_full 0.999
_diffrn_reflns_point_group_measured_fraction_max 0.996
_diffrn_reflns_theta_full 67.687
_diffrn_reflns_theta_max 68.353
_diffrn_reflns_theta_min 2.639
_diffrn_source 'Rotating Anode'
_diffrn_source_current 30.0
_diffrn_source_power 1.2
_diffrn_source_voltage 40.0
_exptl_absorpt_coefficient_mu 7.249
_exptl_absorpt_correction_T_max 0.931
_exptl_absorpt_correction_T_min 0.437
_exptl_absorpt_correction_type multi-scan
_exptl_absorpt_process_details 'Jacobson, R. (1998) Private Communication'
_exptl_crystal_colour Colorless
_exptl_crystal_density_diffrn 1.351
_exptl_crystal_description Block
_exptl_crystal_F_000 7240
_exptl_crystal_size_max 0.05
_exptl_crystal_size_mid 0.01
_exptl_crystal_size_min 0.01
_refine_diff_density_max 1.083
_refine_diff_density_min -0.878
_refine_diff_density_rms 0.078
_refine_ls_extinction_method none
_refine_ls_goodness_of_fit_ref 1.049
_refine_ls_hydrogen_treatment mixed
_refine_ls_matrix_type full
_refine_ls_number_parameters 902
_refine_ls_number_reflns 15754
_refine_ls_number_restraints 204
_refine_ls_restrained_S_all 1.084
_refine_ls_R_factor_all 0.0284
_refine_ls_R_factor_gt 0.0272
_refine_ls_shift/su_max 0.047
_refine_ls_shift/su_mean 0.001
_refine_ls_structure_factor_coef Fsqd
_refine_ls_weighting_details 'w=1/[\s^2^(Fo^2^)+(0.0302P)^2^+60.4757P] where P=(Fo^2^+2Fc^2^)/3'
_refine_ls_weighting_scheme calc
_refine_ls_wR_factor_gt 0.0671
_refine_ls_wR_factor_ref 0.0678
_reflns_Friedel_coverage 0.000
_reflns_number_gt 15097
_reflns_number_total 15754
_reflns_threshold_expression 'I > 2\s(I)'
_cod_data_source_file ic5b02073_si_002.cif
_cod_data_source_block '_(CyPSiP)PtH_Polymorph_2'
_cod_depositor_comments
;
The following automatic conversions were performed:

'_exptl_absorpt_correction_type' value 'Multi-scan' changed to
'multi-scan' according to
/usr/data/users/saulius/crontab/automatic-downloads/rss-feeds/ACS/lib/dictionaries/cif_core.dic
dictionary named 'cif_core.dic' version 2.4.2 from 2011-04-26.

Automatic conversion script
Id: cif_fix_values 4268 2015-11-12 08:31:59Z antanas 

 Adding full bibliography for 4344446--4344451.cif.
;
_cod_original_cell_volume 17231.5(12)
_cod_database_code 4344448
_shelxl_version_number 2013-4
_shelx_space_group_comment
;
The symmetry employed for this shelxl refinement is uniquely defined
by the following loop, which should always be used as a source of
symmetry information in preference to the above space-group names.
They are only intended as comments.
;
_shelx_estimated_absorpt_t_max 0.931
_shelx_estimated_absorpt_t_min 0.713
_olex2_refinement_description
;
1. Fixed Uiso
 At 1.2 times of:
  All C(H) groups, All C(H,H) groups
 At 1.5 times of:
  All C(H,H,H) groups
2. Restrained distances
 C82-C81 \\sim C81-C80
 with sigma of 0.02
 C78-C79 \\sim C77-C78 \\sim C76-C77 \\sim C75-C76
 with sigma of 0.02
 C79-C77 \\sim C77-C75
 with sigma of 0.02
 C87-C83 \\sim C83-C85
 with sigma of 0.02
 C78A-C76A \\sim C76-C78
 with sigma of 0.02
 C79A-C78A \\sim C78A-C77A \\sim C77A-C76A \\sim C76A-C75A \\sim C79-C78 \\sim
C78-C77 \\sim C77-C76 ~
 C76-C75 \\sim C85-C84 \\sim C84-C83 \\sim C86-C83 \\sim C87-C86
 with sigma of 0.02
 C79A-C75A \\sim C79-C75
 with sigma of 0.02
 C75A-C77A \\sim C77A-C79A
 with sigma of 0.02
3. Rigid bond restraints
 C80, C81, C82
 with sigma for 1-2 distances of 0.01 and sigma for 1-3 distances of 0.01
 C77, C79, C78, C76, C79A, C77A, C75A, C76A, C78A, C75, C85, C84, C83, C86, C87
 with sigma for 1-2 distances of 0.01 and sigma for 1-3 distances of 0.01
4. Uiso/Uaniso restraints and constraints
C82 \\sim C81 \\sim C80: within 1.7A with sigma of 0.04 and sigma for terminal
atoms of 0.08
C77 \\sim C76 \\sim C75 \\sim C79A \\sim C77A \\sim C75A \\sim C76A \\sim C78A
\\sim C79 \\sim C78 \\sim C85 \\sim C84 \\sim C83 \\sim C86 \\sim C87: within
1.7A with sigma of 0.04 and sigma for terminal atoms of 0.08
Uanis(C79A) = Uanis(C78A)
5. Others
 Sof(C79A)=Sof(H79D)=Sof(H79E)=Sof(H79F)=Sof(C77A)=Sof(H77C)=Sof(H77D)=
 Sof(C75A)=Sof(H75D)=Sof(H75E)=Sof(H75F)=Sof(C76A)=Sof(H76C)=Sof(H76D)=
 Sof(C78A)=Sof(H78C)=Sof(H78D)=1-FVAR(1)
 Sof(C77)=Sof(H77A)=Sof(H77B)=Sof(C79)=Sof(H79A)=Sof(H79B)=Sof(H79C)=Sof(C78)=
 Sof(H78A)=Sof(H78B)=Sof(C76)=Sof(H76A)=Sof(H76B)=Sof(C75)=Sof(H75A)=Sof(H75B)=
 Sof(H75C)=FVAR(1)
 Fixed Sof: H(0.5) HA(0.5)
6.a Ternary CH refined with riding coordinates:
 C44(H44), C38(H38), C26(H26), C1(H1A), C7(H7), C69(H69), C63(H63), C32(H32)
6.b Secondary CH2 refined with riding coordinates:
 C45(H45A,H45B), C31(H31A,H31B), C12(H12A,H12B), C39(H39A,H39B), C8(H8A,H8B),
 C41(H41A,H41B), C47(H47A,H47B), C2(H2A,H2B), C11(H11A,H11B), C3(H3A,H3B),
 C5(H5A,H5B), C6(H6A,H6B), C27(H27A,H27B), C9(H9A,H9B), C46(H46A,H46B),
 C10(H10A,H10B), C43(H43A,H43B), C49(H49A,H49B), C70(H70A,H70B), C74(H74A,H74B),
  C40(H40A,H40B), C33(H33A,H33B), C67(H67A,H67B), C30(H30A,H30B), C34(H34A,
 H34B), C4(H4A,H4B), C48(H48A,H48B), C37(H37A,H37B), C68(H68A,H68B), C28(H28A,
 H28B), C42(H42A,H42B), C64(H64A,H64B), C66(H66A,H66B), C71(H71A,H71B),
 C65(H65A,H65B), C72(H72A,H72B), C35(H35A,H35B), C29(H29A,H29B), C73(H73A,H73B),
  C36(H36A,H36B), C77(H77A,H77B), C78(H78A,H78B), C76(H76A,H76B), C77A(H77C,
 H77D), C76A(H76C,H76D), C78A(H78C,H78D), C80(H,HA), C81(H81A,H81B), C83(H83A,
 H83B), C84(H84A,H84B), C86(H86A,H86B)
6.c Me refined with riding coordinates:
 C79(H79A,H79B,H79C), C75(H75A,H75B,H75C), C79A(H79D,H79E,H79F), C75A(H75D,
 H75E,H75F), C82(H82A,H82B,H82C), C85(H85A,H85B,H85C), C87(H87A,H87B,H87C)
6.d Aromatic/amide H refined with riding coordinates:
 C54(H54), C51(H51), C23(H23), C17(H17), C21(H21), C22(H22), C24(H24),
 C53(H53), C60(H60), C14(H14), C52(H52), C58(H58), C16(H16), C15(H15), C59(H59),
  C61(H61)
6.e Idealised Me refined as rotating group:
 C56(H56A,H56B,H56C), C19(H19A,H19B,H19C)
;

loop_
_space_group_symop_operation_xyz
'x, y, z'
'-x, y, -z+1/2'
'x+1/2, y+1/2, z'
'-x+1/2, y+1/2, -z+1/2'
'-x, -y, -z'
'x, -y, z-1/2'
'-x+1/2, -y+1/2, -z'
'x+1/2, -y+1/2, z-1/2'

loop_
_atom_site_label
_atom_site_type_symbol
_atom_site_fract_x
_atom_site_fract_y
_atom_site_fract_z
_atom_site_U_iso_or_equiv
_atom_site_adp_type
_atom_site_occupancy
_atom_site_site_symmetry_order
_atom_site_calc_flag
_atom_site_refinement_flags_posn
_atom_site_refinement_flags_adp
_atom_site_refinement_flags_occupancy
_atom_site_disorder_assembly
_atom_site_disorder_group
Pt1 Pt 0.32510(2) 0.58958(2) 0.34840(2) 0.02360(4) Uani 1 1 d . . . . .
Pt2 Pt 0.56996(2) 0.88054(2) 0.40674(2) 0.02411(4) Uani 1 1 d . . . . .
P3 P 0.59264(2) 0.75894(4) 0.42310(2) 0.02448(15) Uani 1 1 d . . . . .
P1 P 0.34095(2) 0.50423(4) 0.39916(2) 0.02475(15) Uani 1 1 d . . . . .
Si2 Si 0.62102(3) 0.87488(5) 0.36165(2) 0.02576(17) Uani 1 1 d . . . . .
P2 P 0.33322(2) 0.68066(4) 0.30261(2) 0.02489(15) Uani 1 1 d . . . . .
P4 P 0.57054(3) 1.00834(5) 0.39708(2) 0.02952(16) Uani 1 1 d . . . . .
Si1 Si 0.36064(3) 0.67913(5) 0.39482(2) 0.02737(17) Uani 1 1 d . . . . .
C50 C 0.64857(10) 0.74189(18) 0.40795(8) 0.0264(6) Uani 1 1 d . . . . .
C13 C 0.38717(10) 0.54209(18) 0.43716(8) 0.0279(6) Uani 1 1 d . . . . .
C45 C 0.55657(11) 0.7416(2) 0.49271(9) 0.0340(7) Uani 1 1 d . . . . .
H45A H 0.5381 0.7857 0.4806 0.041 Uiso 1 1 calc R U . . .
H45B H 0.5397 0.6940 0.4835 0.041 Uiso 1 1 calc R U . . .
C62 C 0.62233(10) 1.03490(19) 0.37700(9) 0.0314(7) Uani 1 1 d . . . . .
C54 C 0.70617(10) 0.78252(19) 0.36991(9) 0.0304(7) Uani 1 1 d . . . . .
H54 H 0.7164 0.8165 0.3513 0.036 Uiso 1 1 calc R U . . .
C44 C 0.60289(10) 0.74145(19) 0.47772(9) 0.0292(6) Uani 1 1 d . . . . .
H44 H 0.6176 0.6899 0.4831 0.035 Uiso 1 1 calc R U . . .
C55 C 0.66309(10) 0.79489(17) 0.38119(8) 0.0262(6) Uani 1 1 d . . . . .
C57 C 0.64696(10) 0.97503(19) 0.36223(9) 0.0293(6) Uani 1 1 d . . . . .
C51 C 0.67680(11) 0.67996(19) 0.42281(9) 0.0324(7) Uani 1 1 d . . . . .
H51 H 0.6666 0.6442 0.4405 0.039 Uiso 1 1 calc R U . . .
C23 C 0.44079(11) 0.8349(2) 0.31651(10) 0.0364(7) Uani 1 1 d . . . . .
H23 H 0.4562 0.8659 0.3000 0.044 Uiso 1 1 calc R U . . .
C17 C 0.43195(12) 0.6507(2) 0.46521(9) 0.0381(8) Uani 1 1 d . . . . .
H17 H 0.4392 0.7039 0.4648 0.046 Uiso 1 1 calc R U . . .
C38 C 0.55289(10) 0.68299(18) 0.40116(9) 0.0288(6) Uani 1 1 d . . . . .
H38 H 0.5229 0.6942 0.4099 0.035 Uiso 1 1 calc R U . . .
C25 C 0.38097(10) 0.74393(17) 0.32361(9) 0.0265(6) Uani 1 1 d . . . . .
C21 C 0.43304(10) 0.78879(18) 0.38138(9) 0.0302(6) Uani 1 1 d . . . . .
H21 H 0.4433 0.7887 0.4094 0.036 Uiso 1 1 calc R U . . .
C31 C 0.39170(11) 0.5908(2) 0.26653(9) 0.0338(7) Uani 1 1 d . . . . .
H31A H 0.4167 0.6175 0.2844 0.041 Uiso 1 1 calc R U . . .
H31B H 0.3826 0.5453 0.2808 0.041 Uiso 1 1 calc R U . . .
C56 C 0.60407(12) 0.8526(2) 0.30674(9) 0.0374(7) Uani 1 1 d . . . . .
H56A H 0.5918 0.8001 0.3035 0.056 Uiso 1 1 calc R U . . .
H56B H 0.6310 0.8568 0.2936 0.056 Uiso 1 1 calc R U . . .
H56C H 0.5806 0.8891 0.2946 0.056 Uiso 1 1 calc R U . . .
C20 C 0.39530(10) 0.74227(17) 0.36543(9) 0.0268(6) Uani 1 1 d . . . . .
C12 C 0.27756(11) 0.5497(2) 0.44632(10) 0.0353(7) Uani 1 1 d . . . . .
H12A H 0.3021 0.5674 0.4679 0.042 Uiso 1 1 calc R U . . .
H12B H 0.2709 0.5918 0.4266 0.042 Uiso 1 1 calc R U . . .
C26 C 0.35054(10) 0.64519(18) 0.25623(8) 0.0278(6) Uani 1 1 d . . . . .
H26 H 0.3609 0.6906 0.2420 0.033 Uiso 1 1 calc R U . . .
C18 C 0.39753(11) 0.62081(19) 0.43531(9) 0.0300(7) Uani 1 1 d . . . . .
C39 C 0.54397(10) 0.68812(19) 0.35534(9) 0.0303(7) Uani 1 1 d . . . . .
H39A H 0.5356 0.7416 0.3471 0.036 Uiso 1 1 calc R U . . .
H39B H 0.5723 0.6746 0.3450 0.036 Uiso 1 1 calc R U . . .
C1 C 0.36380(10) 0.41235(18) 0.38444(9) 0.0287(6) Uani 1 1 d . . . . .
H1A H 0.3752 0.3824 0.4093 0.034 Uiso 1 1 calc R U . . .
C8 C 0.30274(11) 0.4121(2) 0.45637(10) 0.0353(7) Uani 1 1 d . . . . .
H8A H 0.3129 0.3660 0.4431 0.042 Uiso 1 1 calc R U . . .
H8B H 0.3275 0.4267 0.4785 0.042 Uiso 1 1 calc R U . . .
C22 C 0.45545(11) 0.83426(19) 0.35763(10) 0.0356(7) Uani 1 1 d . . . . .
H22 H 0.4808 0.8650 0.3692 0.043 Uiso 1 1 calc R U . . .
C41 C 0.51470(12) 0.5514(2) 0.35148(10) 0.0403(8) Uani 1 1 d . . . . .
H41A H 0.5411 0.5309 0.3403 0.048 Uiso 1 1 calc R U . . .
H41B H 0.4876 0.5193 0.3414 0.048 Uiso 1 1 calc R U . . .
C47 C 0.59159(13) 0.8138(2) 0.55459(10) 0.0421(8) Uani 1 1 d . . . . .
H47A H 0.5943 0.8154 0.5840 0.050 Uiso 1 1 calc R U . . .
H47B H 0.5774 0.8626 0.5437 0.050 Uiso 1 1 calc R U . . .
C24 C 0.40379(11) 0.79048(19) 0.29967(9) 0.0327(7) Uani 1 1 d . . . . .
H24 H 0.3938 0.7916 0.2716 0.039 Uiso 1 1 calc R U . . .
C53 C 0.73396(11) 0.7220(2) 0.38525(10) 0.0347(7) Uani 1 1 d . . . . .
H53 H 0.7632 0.7156 0.3776 0.042 Uiso 1 1 calc R U . . .
C7 C 0.29385(10) 0.47864(19) 0.42614(9) 0.0293(6) Uani 1 1 d . . . . .
H7 H 0.2676 0.4622 0.4054 0.035 Uiso 1 1 calc R U . . .
C2 C 0.40450(11) 0.4277(2) 0.36302(10) 0.0341(7) Uani 1 1 d . . . . .
H2A H 0.3948 0.4630 0.3403 0.041 Uiso 1 1 calc R U . . .
H2B H 0.4293 0.4531 0.3817 0.041 Uiso 1 1 calc R U . . .
C11 C 0.23455(12) 0.5311(2) 0.46371(10) 0.0425(8) Uani 1 1 d . . . . .
H11A H 0.2092 0.5188 0.4417 0.051 Uiso 1 1 calc R U . . .
H11B H 0.2255 0.5768 0.4779 0.051 Uiso 1 1 calc R U . . .
C3 C 0.42285(12) 0.3532(2) 0.34756(11) 0.0426(8) Uani 1 1 d . . . . .
H3A H 0.4474 0.3656 0.3321 0.051 Uiso 1 1 calc R U . . .
H3B H 0.4362 0.3206 0.3705 0.051 Uiso 1 1 calc R U . . .
C5 C 0.34595(13) 0.2911(2) 0.34357(10) 0.0413(8) Uani 1 1 d . . . . .
H5A H 0.3573 0.2573 0.3666 0.050 Uiso 1 1 calc R U . . .
H5B H 0.3214 0.2633 0.3257 0.050 Uiso 1 1 calc R U . . .
C60 C 0.67810(13) 1.1284(2) 0.36271(12) 0.0445(9) Uani 1 1 d . . . . .
H60 H 0.6886 1.1801 0.3632 0.053 Uiso 1 1 calc R U . . .
C69 C 0.57560(11) 1.0647(2) 0.44345(10) 0.0365(7) Uani 1 1 d . . . . .
H69 H 0.5838 1.1187 0.4374 0.044 Uiso 1 1 calc R U . . .
C6 C 0.32629(11) 0.36491(19) 0.35858(10) 0.0337(7) Uani 1 1 d . . . . .
H6A H 0.3022 0.3515 0.3745 0.040 Uiso 1 1 calc R U . . .
H6B H 0.3119 0.3961 0.3355 0.040 Uiso 1 1 calc R U . . .
C63 C 0.52112(11) 1.04947(19) 0.36372(10) 0.0371(7) Uani 1 1 d . . . . .
H63 H 0.4934 1.0342 0.3751 0.044 Uiso 1 1 calc R U . . .
C27 C 0.31183(11) 0.6062(2) 0.22755(9) 0.0346(7) Uani 1 1 d . . . . .
H27A H 0.3000 0.5619 0.2410 0.041 Uiso 1 1 calc R U . . .
H27B H 0.2863 0.6430 0.2200 0.041 Uiso 1 1 calc R U . . .
C14 C 0.41123(10) 0.4955(2) 0.46761(9) 0.0328(7) Uani 1 1 d . . . . .
H14 H 0.4043 0.4423 0.4685 0.039 Uiso 1 1 calc R U . . .
C9 C 0.25901(12) 0.3933(2) 0.47312(10) 0.0416(8) Uani 1 1 d . . . . .
H9A H 0.2349 0.3753 0.4512 0.050 Uiso 1 1 calc R U . . .
H9B H 0.2654 0.3513 0.4930 0.050 Uiso 1 1 calc R U . . .
C46 C 0.56139(12) 0.7468(2) 0.53824(9) 0.0391(8) Uani 1 1 d . . . . .
H46A H 0.5307 0.7531 0.5457 0.047 Uiso 1 1 calc R U . . .
H46B H 0.5748 0.6984 0.5503 0.047 Uiso 1 1 calc R U . . .
C52 C 0.71947(11) 0.6708(2) 0.41171(10) 0.0351(7) Uani 1 1 d . . . . .
H52 H 0.7387 0.6294 0.4222 0.042 Uiso 1 1 calc R U . . .
C10 C 0.24201(12) 0.4632(2) 0.49269(10) 0.0467(9) Uani 1 1 d . . . . .
H10A H 0.2647 0.4776 0.5164 0.056 Uiso 1 1 calc R U . . .
H10B H 0.2128 0.4506 0.5018 0.056 Uiso 1 1 calc R U . . .
C58 C 0.68710(11) 0.9955(2) 0.34737(10) 0.0351(7) Uani 1 1 d . . . . .
H58 H 0.7039 0.9565 0.3366 0.042 Uiso 1 1 calc R U . . .
C43 C 0.56506(12) 0.59978(19) 0.41388(10) 0.0362(7) Uani 1 1 d . . . . .
H43A H 0.5713 0.5963 0.4434 0.043 Uiso 1 1 calc R U . . .
H43B H 0.5931 0.5837 0.4037 0.043 Uiso 1 1 calc R U . . .
C49 C 0.63593(11) 0.8035(2) 0.49782(9) 0.0350(7) Uani 1 1 d . . . . .
H49A H 0.6669 0.7937 0.4915 0.042 Uiso 1 1 calc R U . . .
H49B H 0.6257 0.8543 0.4866 0.042 Uiso 1 1 calc R U . . .
C70 C 0.53159(12) 1.0671(2) 0.46156(12) 0.0434(9) Uani 1 1 d . . . . .
H70A H 0.5070 1.0925 0.4426 0.052 Uiso 1 1 calc R U . . .
H70B H 0.5216 1.0139 0.4660 0.052 Uiso 1 1 calc R U . . .
C32 C 0.28334(10) 0.74247(19) 0.28513(10) 0.0323(7) Uani 1 1 d . . . . .
H32 H 0.2592 0.7084 0.2700 0.039 Uiso 1 1 calc R U . . .
C74 C 0.61474(12) 1.0315(2) 0.47348(11) 0.0460(9) Uani 1 1 d . . . . .
H74A H 0.6433 1.0327 0.4619 0.055 Uiso 1 1 calc R U . . .
H74B H 0.6079 0.9772 0.4788 0.055 Uiso 1 1 calc R U . . .
C40 C 0.50545(11) 0.6338(2) 0.33744(10) 0.0365(7) Uani 1 1 d . . . . .
H40A H 0.4763 0.6515 0.3451 0.044 Uiso 1 1 calc R U . . .
H40B H 0.5019 0.6355 0.3080 0.044 Uiso 1 1 calc R U . . .
C16 C 0.45527(12) 0.6047(2) 0.49492(10) 0.0426(9) Uani 1 1 d . . . . .
H16 H 0.4785 0.6263 0.5145 0.051 Uiso 1 1 calc R U . . .
C33 C 0.29177(12) 0.8071(2) 0.25642(10) 0.0371(7) Uani 1 1 d . . . . .
H33A H 0.3150 0.8431 0.2704 0.045 Uiso 1 1 calc R U . . .
H33B H 0.3039 0.7848 0.2335 0.045 Uiso 1 1 calc R U . . .
C15 C 0.44500(11) 0.5270(2) 0.49631(10) 0.0390(8) Uani 1 1 d . . . . .
H15 H 0.4611 0.4954 0.5169 0.047 Uiso 1 1 calc R U . . .
C19 C 0.32934(13) 0.7481(2) 0.42359(11) 0.0430(8) Uani 1 1 d . . . . .
H19A H 0.3104 0.7828 0.4049 0.065 Uiso 1 1 calc R U . . .
H19B H 0.3516 0.7783 0.4420 0.065 Uiso 1 1 calc R U . . .
H19C H 0.3097 0.7192 0.4388 0.065 Uiso 1 1 calc R U . . .
C59 C 0.70277(12) 1.0709(2) 0.34798(11) 0.0400(8) Uani 1 1 d . . . . .
H59 H 0.7303 1.0828 0.3383 0.048 Uiso 1 1 calc R U . . .
C67 C 0.47035(13) 1.0399(2) 0.29671(12) 0.0510(10) Uani 1 1 d . . . . .
H67A H 0.4442 1.0202 0.3085 0.061 Uiso 1 1 calc R U . . .
H67B H 0.4679 1.0183 0.2695 0.061 Uiso 1 1 calc R U . . .
C30 C 0.40884(12) 0.5649(2) 0.22855(10) 0.0416(8) Uani 1 1 d . . . . .
H30A H 0.4203 0.6101 0.2155 0.050 Uiso 1 1 calc R U . . .
H30B H 0.4346 0.5285 0.2357 0.050 Uiso 1 1 calc R U . . .
C61 C 0.63792(12) 1.1108(2) 0.37687(11) 0.0391(8) Uani 1 1 d . . . . .
H61 H 0.6209 1.1508 0.3866 0.047 Uiso 1 1 calc R U . . .
C34 C 0.24757(13) 0.8510(2) 0.24120(12) 0.0506(10) Uani 1 1 d . . . . .
H34A H 0.2545 0.8945 0.2244 0.061 Uiso 1 1 calc R U . . .
H34B H 0.2258 0.8165 0.2243 0.061 Uiso 1 1 calc R U . . .
C4 C 0.38482(13) 0.3089(2) 0.32110(10) 0.0444(9) Uani 1 1 d . . . . .
H4A H 0.3731 0.3398 0.2971 0.053 Uiso 1 1 calc R U . . .
H4B H 0.3973 0.2603 0.3122 0.053 Uiso 1 1 calc R U . . .
C48 C 0.63899(12) 0.8060(2) 0.54331(9) 0.0404(8) Uani 1 1 d . . . . .
H48A H 0.6537 0.7584 0.5552 0.049 Uiso 1 1 calc R U . . .
H48B H 0.6582 0.8502 0.5542 0.049 Uiso 1 1 calc R U . . .
C37 C 0.26292(12) 0.7762(2) 0.31993(11) 0.0418(8) Uani 1 1 d . . . . .
H37A H 0.2572 0.7344 0.3382 0.050 Uiso 1 1 calc R U . . .
H37B H 0.2850 0.8126 0.3351 0.050 Uiso 1 1 calc R U . . .
C68 C 0.51512(12) 1.0137(2) 0.32199(11) 0.0407(8) Uani 1 1 d . . . . .
H68A H 0.5411 1.0290 0.3088 0.049 Uiso 1 1 calc R U . . .
H68B H 0.5152 0.9570 0.3243 0.049 Uiso 1 1 calc R U . . .
C28 C 0.32914(13) 0.5784(2) 0.18997(10) 0.0430(8) Uani 1 1 d . . . . .
H28A H 0.3042 0.5502 0.1728 0.052 Uiso 1 1 calc R U . . .
H28B H 0.3371 0.6236 0.1748 0.052 Uiso 1 1 calc R U . . .
C42 C 0.52509(13) 0.5464(2) 0.39713(11) 0.0435(8) Uani 1 1 d . . . . .
H42A H 0.5330 0.4927 0.4053 0.052 Uiso 1 1 calc R U . . .
H42B H 0.4975 0.5612 0.4083 0.052 Uiso 1 1 calc R U . . .
C64 C 0.51958(13) 1.1373(2) 0.36047(13) 0.0468(9) Uani 1 1 d . . . . .
H64A H 0.5226 1.1600 0.3875 0.056 Uiso 1 1 calc R U . . .
H64B H 0.5457 1.1555 0.3481 0.056 Uiso 1 1 calc R U . . .
C66 C 0.46788(16) 1.1273(3) 0.29433(14) 0.0607(12) Uani 1 1 d . . . . .
H66A H 0.4917 1.1464 0.2795 0.073 Uiso 1 1 calc R U . . .
H66B H 0.4376 1.1428 0.2794 0.073 Uiso 1 1 calc R U . . .
C71 C 0.53913(16) 1.1106(2) 0.50105(13) 0.0559(11) Uani 1 1 d . . . . .
H71A H 0.5459 1.1652 0.4961 0.067 Uiso 1 1 calc R U . . .
H71B H 0.5107 1.1089 0.5127 0.067 Uiso 1 1 calc R U . . .
C65 C 0.47494(15) 1.1639(2) 0.33547(14) 0.0580(11) Uani 1 1 d . . . . .
H65A H 0.4491 1.1499 0.3491 0.070 Uiso 1 1 calc R U . . .
H65B H 0.4753 1.2205 0.3327 0.070 Uiso 1 1 calc R U . . .
C72 C 0.57809(17) 1.0769(3) 0.53044(13) 0.0614(12) Uani 1 1 d . . . . .
H72A H 0.5703 1.0238 0.5373 0.074 Uiso 1 1 calc R U . . .
H72B H 0.5828 1.1079 0.5553 0.074 Uiso 1 1 calc R U . . .
C35 C 0.22513(14) 0.8816(2) 0.27501(14) 0.0560(11) Uani 1 1 d . . . . .
H35A H 0.1951 0.9046 0.2638 0.067 Uiso 1 1 calc R U . . .
H35B H 0.2446 0.9226 0.2893 0.067 Uiso 1 1 calc R U . . .
C29 C 0.37083(13) 0.5264(2) 0.19957(11) 0.0452(9) Uani 1 1 d . . . . .
H29A H 0.3619 0.4778 0.2114 0.054 Uiso 1 1 calc R U . . .
H29B H 0.3823 0.5135 0.1746 0.054 Uiso 1 1 calc R U . . .
C73 C 0.62219(16) 1.0762(3) 0.51268(13) 0.0616(12) Uani 1 1 d . . . . .
H73A H 0.6315 1.1296 0.5079 0.074 Uiso 1 1 calc R U . . .
H73B H 0.6471 1.0519 0.5317 0.074 Uiso 1 1 calc R U . . .
C36 C 0.21809(14) 0.8180(3) 0.30453(15) 0.0589(11) Uani 1 1 d . . . . .
H36A H 0.2059 0.8407 0.3273 0.071 Uiso 1 1 calc R U . . .
H36B H 0.1952 0.7807 0.2912 0.071 Uiso 1 1 calc R U . . .
C77 C 0.6535(4) 0.3470(7) 0.4203(3) 0.130(4) Uani 0.701(5) 1 d D U P A 1
H77A H 0.6765 0.3888 0.4249 0.156 Uiso 0.701(5) 1 calc R U P A 1
H77B H 0.6592 0.3164 0.3970 0.156 Uiso 0.701(5) 1 calc R U P A 1
C79 C 0.5715(4) 0.3196(6) 0.4108(4) 0.145(5) Uani 0.701(5) 1 d D U P A 1
H79A H 0.5738 0.2836 0.3890 0.217 Uiso 0.701(5) 1 calc R U P A 1
H79B H 0.5413 0.3446 0.4058 0.217 Uiso 0.701(5) 1 calc R U P A 1
H79C H 0.5751 0.2917 0.4361 0.217 Uiso 0.701(5) 1 calc R U P A 1
C78 C 0.6079(4) 0.3789(6) 0.4127(4) 0.130(4) Uani 0.701(5) 1 d D U P A 1
H78A H 0.6037 0.4073 0.3871 0.156 Uiso 0.701(5) 1 calc R U P A 1
H78B H 0.6046 0.4161 0.4341 0.156 Uiso 0.701(5) 1 calc R U P A 1
C76 C 0.6574(5) 0.2975(7) 0.4559(3) 0.160(5) Uani 0.701(5) 1 d D U P A 1
H76A H 0.6367 0.2527 0.4505 0.192 Uiso 0.701(5) 1 calc R U P A 1
H76B H 0.6490 0.3266 0.4787 0.192 Uiso 0.701(5) 1 calc R U P A 1
C75 C 0.7085(6) 0.2699(12) 0.4661(4) 0.254(11) Uani 0.701(5) 1 d D U P A 1
H75A H 0.7164 0.2411 0.4434 0.381 Uiso 0.701(5) 1 calc R U P A 1
H75B H 0.7123 0.2367 0.4897 0.381 Uiso 0.701(5) 1 calc R U P A 1
H75C H 0.7287 0.3147 0.4715 0.381 Uiso 0.701(5) 1 calc R U P A 1
C79A C 0.6905(10) 0.3679(13) 0.4337(6) 0.146(7) Uani 0.299(5) 1 d D U P A 2
H79D H 0.6613 0.3402 0.4270 0.219 Uiso 0.299(5) 1 calc R U P A 2
H79E H 0.6946 0.3845 0.4617 0.219 Uiso 0.299(5) 1 calc R U P A 2
H79F H 0.7157 0.3338 0.4299 0.219 Uiso 0.299(5) 1 calc R U P A 2
C77A C 0.7399(8) 0.4323(15) 0.4098(7) 0.178(10) Uani 0.299(5) 1 d D U P A 2
H77C H 0.7550 0.4684 0.4304 0.214 Uiso 0.299(5) 1 calc R U P A 2
H77D H 0.7513 0.3798 0.4170 0.214 Uiso 0.299(5) 1 calc R U P A 2
C75A C 0.7949(7) 0.4866(16) 0.3863(6) 0.138(8) Uani 0.299(5) 1 d D U P A 2
H75D H 0.7956 0.5035 0.4139 0.207 Uiso 0.299(5) 1 calc R U P A 2
H75E H 0.8004 0.5309 0.3699 0.207 Uiso 0.299(5) 1 calc R U P A 2
H75F H 0.8188 0.4480 0.3855 0.207 Uiso 0.299(5) 1 calc R U P A 2
C76A C 0.7504(11) 0.453(3) 0.3709(7) 0.244(14) Uani 0.299(5) 1 d D U P A 2
H76C H 0.7286 0.4916 0.3569 0.293 Uiso 0.299(5) 1 calc R U P A 2
H76D H 0.7525 0.4083 0.3535 0.293 Uiso 0.299(5) 1 calc R U P A 2
C78A C 0.6900(8) 0.4350(13) 0.4079(6) 0.146(7) Uani 0.299(5) 1 d D U P A 2
H78C H 0.6794 0.4824 0.4197 0.175 Uiso 0.299(5) 1 calc R U P A 2
H78D H 0.6727 0.4265 0.3807 0.175 Uiso 0.299(5) 1 calc R U P A 2
C80 C 0.5000 0.3279(7) 0.2500 0.170(6) Uani 1 2 d DS TU P . .
H H 0.5123 0.2930 0.2314 0.204 Uiso 0.5 1 calc R U P . .
HA H 0.4877 0.2929 0.2686 0.204 Uiso 0.5 1 calc R U P . .
C81 C 0.5389(4) 0.3511(8) 0.2730(5) 0.229(7) Uani 1 1 d D U . . .
H81A H 0.5274 0.3854 0.2924 0.275 Uiso 1 1 calc R U . . .
H81B H 0.5520 0.3862 0.2549 0.275 Uiso 1 1 calc R U . . .
C82 C 0.5768(5) 0.3205(7) 0.2952(3) 0.209(7) Uani 1 1 d D U . . .
H82A H 0.5757 0.3281 0.3236 0.313 Uiso 1 1 calc R U . . .
H82B H 0.6041 0.3458 0.2884 0.313 Uiso 1 1 calc R U . . .
H82C H 0.5780 0.2653 0.2895 0.313 Uiso 1 1 calc R U . . .
C83 C 0.8267(5) 0.5691(6) 0.3188(4) 0.256(7) Uani 1 1 d D U . B -1
H83A H 0.7944 0.5808 0.3207 0.307 Uiso 1 1 calc R U . B -1
H83B H 0.8468 0.6120 0.3301 0.307 Uiso 1 1 calc R U . B -1
C85 C 0.8337(5) 0.6155(10) 0.2574(6) 0.315(9) Uani 1 1 d D U . B -1
H85A H 0.8273 0.6047 0.2287 0.473 Uiso 1 1 calc R U . B -1
H85B H 0.8640 0.6393 0.2643 0.473 Uiso 1 1 calc R U . B -1
H85C H 0.8103 0.6506 0.2643 0.473 Uiso 1 1 calc R U . B -1
C84 C 0.8328(5) 0.5490(9) 0.2780(5) 0.263(7) Uani 1 1 d D U . B -1
H84A H 0.8618 0.5204 0.2785 0.316 Uiso 1 1 calc R U . B -1
H84B H 0.8072 0.5161 0.2651 0.316 Uiso 1 1 calc R U . B -1
C86 C 0.8423(4) 0.4917(6) 0.3370(5) 0.211(5) Uani 1 1 d D U . B -1
H86A H 0.8249 0.4492 0.3221 0.253 Uiso 1 1 calc R U . B -1
H86B H 0.8754 0.4838 0.3369 0.253 Uiso 1 1 calc R U . B -1
C87 C 0.8332(9) 0.4953(11) 0.3773(5) 0.366(12) Uani 1 1 d D U . B -1
H87A H 0.8000 0.4970 0.3768 0.548 Uiso 1 1 calc R U . B -1
H87B H 0.8473 0.5417 0.3904 0.548 Uiso 1 1 calc R U . B -1
H87C H 0.8460 0.4498 0.3920 0.548 Uiso 1 1 calc R U . B -1
H1 H 0.3054(10) 0.5299(18) 0.3172(9) 0.025(8) Uiso 1 1 d . . . . .
H2 H 0.5377(15) 0.886(2) 0.4409(13) 0.058(12) Uiso 1 1 d . . . . .

loop_
_atom_site_aniso_label
_atom_site_aniso_U_11
_atom_site_aniso_U_22
_atom_site_aniso_U_33
_atom_site_aniso_U_23
_atom_site_aniso_U_13
_atom_site_aniso_U_12
Pt1 0.02166(7) 0.02708(7) 0.02211(7) 0.00032(4) 0.00383(5) -0.00150(4)
Pt2 0.02088(7) 0.02861(8) 0.02363(7) -0.00162(5) 0.00601(5) -0.00055(5)
P3 0.0224(3) 0.0293(4) 0.0221(3) -0.0007(3) 0.0046(3) -0.0009(3)
P1 0.0222(3) 0.0286(4) 0.0235(3) 0.0015(3) 0.0038(3) -0.0024(3)
Si2 0.0243(4) 0.0312(4) 0.0229(4) -0.0019(3) 0.0070(3) 0.0004(3)
P2 0.0233(3) 0.0272(4) 0.0234(3) 0.0018(3) 0.0019(3) -0.0004(3)
P4 0.0249(4) 0.0300(4) 0.0361(4) -0.0008(3) 0.0122(3) -0.0002(3)
Si1 0.0295(4) 0.0290(4) 0.0239(4) -0.0033(3) 0.0054(3) -0.0032(3)
C50 0.0238(14) 0.0326(16) 0.0228(14) -0.0044(12) 0.0037(11) 0.0003(12)
C13 0.0245(14) 0.0364(17) 0.0236(14) 0.0006(12) 0.0059(11) -0.0028(12)
C45 0.0340(17) 0.0408(19) 0.0291(16) 0.0033(13) 0.0107(13) 0.0000(14)
C62 0.0262(15) 0.0359(18) 0.0341(16) 0.0000(13) 0.0113(12) -0.0030(13)
C54 0.0279(15) 0.0344(17) 0.0304(15) -0.0030(13) 0.0091(12) -0.0037(13)
C44 0.0283(15) 0.0344(17) 0.0249(14) 0.0002(12) 0.0045(12) 0.0014(13)
C55 0.0254(14) 0.0296(16) 0.0239(14) -0.0068(12) 0.0052(11) -0.0027(12)
C57 0.0268(15) 0.0376(18) 0.0245(14) 0.0018(12) 0.0075(12) -0.0013(13)
C51 0.0312(16) 0.0354(18) 0.0304(16) -0.0001(13) 0.0046(13) 0.0001(13)
C23 0.0341(17) 0.0349(18) 0.0393(18) 0.0076(14) 0.0037(14) -0.0087(14)
C17 0.0438(19) 0.044(2) 0.0259(15) -0.0020(14) 0.0046(14) -0.0150(16)
C38 0.0264(15) 0.0351(17) 0.0258(15) -0.0033(12) 0.0068(12) -0.0038(13)
C25 0.0234(14) 0.0289(16) 0.0264(14) 0.0021(12) 0.0018(11) 0.0003(12)
C21 0.0310(16) 0.0307(17) 0.0277(15) -0.0026(12) 0.0012(12) -0.0011(13)
C31 0.0299(16) 0.0427(19) 0.0289(16) 0.0020(13) 0.0052(13) 0.0042(14)
C56 0.0388(18) 0.046(2) 0.0284(16) 0.0002(14) 0.0072(13) 0.0023(15)
C20 0.0282(15) 0.0234(15) 0.0285(15) -0.0029(12) 0.0035(12) -0.0004(12)
C12 0.0285(16) 0.045(2) 0.0335(17) -0.0023(14) 0.0094(13) -0.0029(14)
C26 0.0273(15) 0.0310(16) 0.0243(14) 0.0030(12) 0.0019(12) -0.0022(13)
C18 0.0312(16) 0.0393(18) 0.0209(14) -0.0029(12) 0.0086(12) -0.0062(13)
C39 0.0276(15) 0.0360(18) 0.0271(15) -0.0038(13) 0.0039(12) -0.0028(13)
C1 0.0265(15) 0.0298(16) 0.0291(15) 0.0018(12) 0.0031(12) -0.0005(12)
C8 0.0334(17) 0.043(2) 0.0311(16) 0.0081(14) 0.0086(13) -0.0046(14)
C22 0.0323(17) 0.0316(18) 0.0412(18) 0.0008(14) 0.0011(14) -0.0066(14)
C41 0.0376(18) 0.044(2) 0.0413(19) -0.0140(15) 0.0135(15) -0.0137(15)
C47 0.054(2) 0.049(2) 0.0226(15) -0.0020(14) 0.0057(14) 0.0143(17)
C24 0.0331(16) 0.0333(17) 0.0300(16) 0.0032(13) 0.0001(13) -0.0038(13)
C53 0.0264(15) 0.0403(19) 0.0386(17) -0.0058(14) 0.0092(13) 0.0017(14)
C7 0.0231(14) 0.0384(18) 0.0262(14) 0.0014(13) 0.0036(11) -0.0039(13)
C2 0.0298(16) 0.0385(18) 0.0345(17) 0.0002(14) 0.0070(13) 0.0001(14)
C11 0.0350(18) 0.059(2) 0.0368(18) -0.0030(16) 0.0155(14) -0.0021(16)
C3 0.0386(19) 0.049(2) 0.0407(19) -0.0007(16) 0.0080(15) 0.0118(16)
C5 0.050(2) 0.0336(19) 0.0364(18) -0.0036(14) -0.0038(15) 0.0038(16)
C60 0.044(2) 0.036(2) 0.059(2) 0.0017(16) 0.0238(18) -0.0081(16)
C69 0.0347(17) 0.0334(18) 0.0459(19) -0.0080(15) 0.0198(15) -0.0028(14)
C6 0.0346(17) 0.0299(17) 0.0347(17) 0.0001(13) 0.0006(13) -0.0021(13)
C63 0.0323(17) 0.0347(19) 0.0466(19) 0.0081(15) 0.0134(14) 0.0037(14)
C27 0.0319(17) 0.0420(19) 0.0283(16) -0.0026(14) 0.0006(13) -0.0020(14)
C14 0.0270(15) 0.0401(19) 0.0308(16) 0.0051(13) 0.0036(12) -0.0054(13)
C9 0.0354(18) 0.056(2) 0.0346(18) 0.0098(16) 0.0082(14) -0.0121(16)
C46 0.047(2) 0.046(2) 0.0267(16) 0.0060(14) 0.0126(14) 0.0109(16)
C52 0.0305(16) 0.0361(18) 0.0384(17) 0.0006(14) 0.0052(13) 0.0054(14)
C10 0.0352(18) 0.074(3) 0.0327(18) 0.0012(17) 0.0122(14) -0.0111(18)
C58 0.0313(16) 0.0409(19) 0.0358(17) 0.0023(14) 0.0139(13) 0.0038(14)
C43 0.0409(19) 0.0331(18) 0.0348(17) -0.0002(14) 0.0069(14) -0.0061(14)
C49 0.0337(17) 0.0396(19) 0.0307(16) -0.0044(14) 0.0024(13) -0.0026(14)
C70 0.0410(19) 0.038(2) 0.058(2) -0.0032(17) 0.0294(17) 0.0028(16)
C32 0.0256(15) 0.0319(17) 0.0373(17) 0.0006(13) -0.0007(13) -0.0012(13)
C74 0.0345(18) 0.063(3) 0.042(2) -0.0232(18) 0.0133(15) -0.0068(17)
C40 0.0287(16) 0.050(2) 0.0314(16) -0.0113(14) 0.0061(13) -0.0053(14)
C16 0.0359(18) 0.062(2) 0.0284(17) 0.0014(16) 0.0002(14) -0.0201(17)
C33 0.0370(18) 0.0367(19) 0.0353(17) 0.0060(14) -0.0007(14) 0.0041(14)
C15 0.0308(17) 0.056(2) 0.0289(16) 0.0105(15) 0.0002(13) -0.0082(15)
C19 0.046(2) 0.045(2) 0.0419(19) -0.0077(16) 0.0177(16) -0.0028(16)
C59 0.0324(17) 0.043(2) 0.049(2) 0.0059(16) 0.0193(15) -0.0026(15)
C67 0.041(2) 0.061(3) 0.051(2) 0.0153(19) 0.0056(17) 0.0085(18)
C30 0.0407(19) 0.051(2) 0.0361(18) -0.0011(16) 0.0159(15) 0.0026(16)
C61 0.0343(18) 0.0338(18) 0.053(2) -0.0025(15) 0.0191(16) -0.0009(14)
C34 0.046(2) 0.044(2) 0.055(2) 0.0052(18) -0.0118(18) 0.0079(17)
C4 0.054(2) 0.043(2) 0.0345(18) -0.0052(15) 0.0029(16) 0.0137(17)
C48 0.045(2) 0.046(2) 0.0271(16) -0.0047(14) -0.0037(14) 0.0057(16)
C37 0.0381(19) 0.038(2) 0.052(2) 0.0050(16) 0.0164(16) 0.0047(15)
C68 0.0327(17) 0.043(2) 0.047(2) 0.0056(16) 0.0071(15) 0.0013(15)
C28 0.047(2) 0.053(2) 0.0288(17) -0.0072(15) 0.0034(15) -0.0085(17)
C42 0.052(2) 0.038(2) 0.0422(19) -0.0058(15) 0.0137(16) -0.0167(17)
C64 0.047(2) 0.036(2) 0.061(2) 0.0084(17) 0.0200(18) 0.0058(16)
C66 0.055(3) 0.063(3) 0.064(3) 0.026(2) 0.010(2) 0.015(2)
C71 0.070(3) 0.044(2) 0.066(3) -0.0093(19) 0.047(2) 0.003(2)
C65 0.058(3) 0.046(2) 0.074(3) 0.022(2) 0.024(2) 0.019(2)
C72 0.078(3) 0.061(3) 0.053(2) -0.022(2) 0.033(2) -0.005(2)
C35 0.043(2) 0.043(2) 0.079(3) 0.006(2) 0.000(2) 0.0149(17)
C29 0.052(2) 0.050(2) 0.0372(18) -0.0095(16) 0.0183(16) -0.0031(18)
C73 0.062(3) 0.076(3) 0.050(2) -0.033(2) 0.018(2) -0.015(2)
C36 0.042(2) 0.049(2) 0.087(3) 0.003(2) 0.018(2) 0.0141(18)
C77 0.182(9) 0.124(9) 0.094(6) -0.037(6) 0.053(7) 0.017(7)
C79 0.207(11) 0.083(7) 0.171(11) -0.076(7) 0.109(10) -0.047(7)
C78 0.170(9) 0.091(7) 0.147(9) -0.034(6) 0.080(8) -0.010(6)
C76 0.274(14) 0.106(9) 0.118(8) -0.036(6) 0.084(9) 0.019(9)
C75 0.32(2) 0.30(2) 0.146(12) -0.057(13) 0.052(13) 0.141(19)
C79A 0.205(15) 0.118(13) 0.085(11) -0.065(8) -0.059(10) 0.030(12)
C77A 0.213(17) 0.17(2) 0.144(19) -0.100(16) 0.013(16) 0.054(17)
C75A 0.154(15) 0.18(2) 0.058(11) -0.017(12) -0.041(10) 0.128(14)
C76A 0.25(2) 0.27(3) 0.20(3) -0.01(3) 0.001(18) 0.00(3)
C78A 0.205(15) 0.118(13) 0.085(11) -0.065(8) -0.059(10) 0.030(12)
C80 0.38(2) 0.071(7) 0.059(5) 0.000 0.034(9) 0.000
C81 0.179(12) 0.127(9) 0.41(2) -0.085(12) 0.142(11) -0.037(8)
C82 0.349(18) 0.186(13) 0.087(6) -0.015(6) 0.023(8) -0.149(12)
C83 0.234(12) 0.137(7) 0.328(12) -0.139(8) -0.153(11) 0.070(8)
C85 0.159(13) 0.26(2) 0.47(2) 0.011(16) -0.087(16) -0.056(14)
C84 0.116(9) 0.276(19) 0.408(16) -0.005(12) 0.072(13) -0.029(12)
C86 0.125(8) 0.120(7) 0.377(15) -0.083(8) 0.011(11) -0.021(6)
C87 0.51(3) 0.283(18) 0.250(13) -0.139(11) -0.090(18) 0.07(2)

loop_
_atom_type_symbol
_atom_type_description
_atom_type_scat_dispersion_real
_atom_type_scat_dispersion_imag
_atom_type_scat_source
C C 0.0181 0.0091 'International Tables Vol C Tables 4.2.6.8 and 6.1.1.4'
H H 0.0000 0.0000 'International Tables Vol C Tables 4.2.6.8 and 6.1.1.4'
P P 0.2955 0.4335 'International Tables Vol C Tables 4.2.6.8 and 6.1.1.4'
Pt Pt -4.5932 6.9264 'International Tables Vol C Tables 4.2.6.8 and 6.1.1.4'
Si Si 0.2541 0.3302 'International Tables Vol C Tables 4.2.6.8 and 6.1.1.4'

loop_
_geom_angle_atom_site_label_1
_geom_angle_atom_site_label_2
_geom_angle_atom_site_label_3
_geom_angle
_geom_angle_site_symmetry_1
P1 Pt1 Si1 84.88(3) .
P1 Pt1 H1 95.1(12) .
P2 Pt1 P1 161.99(3) .
P2 Pt1 Si1 84.81(3) .
P2 Pt1 H1 94.0(12) .
Si1 Pt1 H1 175.7(12) .
P3 Pt2 Si2 85.60(3) .
P3 Pt2 H2 93.8(15) .
Si2 Pt2 H2 175.5(15) .
P4 Pt2 P3 162.23(3) .
P4 Pt2 Si2 85.64(3) .
P4 Pt2 H2 93.7(15) .
C50 P3 Pt2 109.05(10) .
C50 P3 C44 104.50(13) .
C50 P3 C38 108.37(14) .
C44 P3 Pt2 113.04(11) .
C38 P3 Pt2 115.39(10) .
C38 P3 C44 105.85(14) .
C13 P1 Pt1 109.54(10) .
C13 P1 C7 105.82(13) .
C1 P1 Pt1 113.67(10) .
C1 P1 C13 103.78(14) .
C1 P1 C7 105.59(14) .
C7 P1 Pt1 117.33(10) .
C55 Si2 Pt2 105.04(9) .
C57 Si2 Pt2 105.07(9) .
C57 Si2 C55 115.14(13) .
C56 Si2 Pt2 124.38(11) .
C56 Si2 C55 104.06(14) .
C56 Si2 C57 103.77(15) .
C25 P2 Pt1 108.43(10) .
C25 P2 C26 103.05(14) .
C25 P2 C32 107.34(14) .
C26 P2 Pt1 115.51(10) .
C32 P2 Pt1 117.29(11) .
C32 P2 C26 104.05(14) .
C62 P4 Pt2 109.27(11) .
C62 P4 C69 103.35(15) .
C69 P4 Pt2 113.81(12) .
C63 P4 Pt2 116.75(12) .
C63 P4 C62 107.46(15) .
C63 P4 C69 105.20(16) .
C20 Si1 Pt1 104.62(9) .
C20 Si1 C18 113.23(13) .
C18 Si1 Pt1 105.75(10) .
C19 Si1 Pt1 124.68(12) .
C19 Si1 C20 105.12(15) .
C19 Si1 C18 103.71(15) .
C55 C50 P3 117.5(2) .
C51 C50 P3 122.2(2) .
C51 C50 C55 120.3(3) .
C18 C13 P1 117.3(2) .
C18 C13 C14 120.3(3) .
C14 C13 P1 122.3(2) .
H45A C45 H45B 107.7 .
C44 C45 H45A 108.9 .
C44 C45 H45B 108.9 .
C46 C45 H45A 108.9 .
C46 C45 H45B 108.9 .
C46 C45 C44 113.4(3) .
C57 C62 P4 117.4(2) .
C61 C62 P4 122.3(2) .
C61 C62 C57 120.3(3) .
C55 C54 H54 119.3 .
C53 C54 H54 119.3 .
C53 C54 C55 121.5(3) .
P3 C44 H44 108.9 .
C45 C44 P3 109.0(2) .
C45 C44 H44 108.9 .
C49 C44 P3 108.3(2) .
C49 C44 C45 112.8(3) .
C49 C44 H44 108.9 .
C50 C55 Si2 116.6(2) .
C54 C55 Si2 125.7(2) .
C54 C55 C50 117.6(3) .
C62 C57 Si2 116.6(2) .
C62 C57 C58 117.2(3) .
C58 C57 Si2 126.1(2) .
C50 C51 H51 119.8 .
C52 C51 C50 120.3(3) .
C52 C51 H51 119.8 .
C22 C23 H23 119.9 .
C24 C23 H23 119.9 .
C24 C23 C22 120.2(3) .
C18 C17 H17 119.2 .
C16 C17 H17 119.2 .
C16 C17 C18 121.7(3) .
P3 C38 H38 106.2 .
C39 C38 P3 110.9(2) .
C39 C38 H38 106.2 .
C43 C38 P3 117.3(2) .
C43 C38 H38 106.2 .
C43 C38 C39 109.4(3) .
C20 C25 P2 117.3(2) .
C24 C25 P2 122.4(2) .
C24 C25 C20 120.2(3) .
C20 C21 H21 118.9 .
C22 C21 H21 118.9 .
C22 C21 C20 122.2(3) .
H31A C31 H31B 108.1 .
C26 C31 H31A 109.5 .
C26 C31 H31B 109.5 .
C30 C31 H31A 109.5 .
C30 C31 H31B 109.5 .
C30 C31 C26 110.6(3) .
Si2 C56 H56A 109.5 .
Si2 C56 H56B 109.5 .
Si2 C56 H56C 109.5 .
H56A C56 H56B 109.5 .
H56A C56 H56C 109.5 .
H56B C56 H56C 109.5 .
C25 C20 Si1 116.3(2) .
C21 C20 Si1 126.3(2) .
C21 C20 C25 117.3(3) .
H12A C12 H12B 108.1 .
C7 C12 H12A 109.6 .
C7 C12 H12B 109.6 .
C11 C12 H12A 109.6 .
C11 C12 H12B 109.6 .
C11 C12 C7 110.4(3) .
P2 C26 H26 107.5 .
C31 C26 P2 109.6(2) .
C31 C26 H26 107.5 .
C27 C26 P2 114.0(2) .
C27 C26 C31 110.6(3) .
C27 C26 H26 107.5 .
C13 C18 Si1 116.7(2) .
C13 C18 C17 117.6(3) .
C17 C18 Si1 125.6(3) .
C38 C39 H39A 109.5 .
C38 C39 H39B 109.5 .
H39A C39 H39B 108.0 .
C40 C39 C38 110.9(3) .
C40 C39 H39A 109.5 .
C40 C39 H39B 109.5 .
P1 C1 H1A 108.1 .
C2 C1 P1 109.5(2) .
C2 C1 H1A 108.1 .
C2 C1 C6 111.9(3) .
C6 C1 P1 111.1(2) .
C6 C1 H1A 108.1 .
H8A C8 H8B 108.1 .
C7 C8 H8A 109.6 .
C7 C8 H8B 109.6 .
C9 C8 H8A 109.6 .
C9 C8 H8B 109.6 .
C9 C8 C7 110.4(3) .
C23 C22 H22 120.2 .
C21 C22 C23 119.5(3) .
C21 C22 H22 120.2 .
H41A C41 H41B 108.0 .
C40 C41 H41A 109.3 .
C40 C41 H41B 109.3 .
C40 C41 C42 111.5(3) .
C42 C41 H41A 109.3 .
C42 C41 H41B 109.3 .
H47A C47 H47B 108.1 .
C46 C47 H47A 109.5 .
C46 C47 H47B 109.5 .
C46 C47 C48 110.5(3) .
C48 C47 H47A 109.5 .
C48 C47 H47B 109.5 .
C23 C24 C25 120.6(3) .
C23 C24 H24 119.7 .
C25 C24 H24 119.7 .
C54 C53 H53 119.8 .
C54 C53 C52 120.3(3) .
C52 C53 H53 119.8 .
P1 C7 H7 106.3 .
C12 C7 P1 110.4(2) .
C12 C7 C8 109.8(3) .
C12 C7 H7 106.3 .
C8 C7 P1 117.0(2) .
C8 C7 H7 106.3 .
C1 C2 H2A 109.3 .
C1 C2 H2B 109.3 .
H2A C2 H2B 108.0 .
C3 C2 C1 111.6(3) .
C3 C2 H2A 109.3 .
C3 C2 H2B 109.3 .
C12 C11 H11A 109.2 .
C12 C11 H11B 109.2 .
C12 C11 C10 112.0(3) .
H11A C11 H11B 107.9 .
C10 C11 H11A 109.2 .
C10 C11 H11B 109.2 .
C2 C3 H3A 109.4 .
C2 C3 H3B 109.4 .
H3A C3 H3B 108.0 .
C4 C3 C2 111.1(3) .
C4 C3 H3A 109.4 .
C4 C3 H3B 109.4 .
H5A C5 H5B 108.0 .
C6 C5 H5A 109.4 .
C6 C5 H5B 109.4 .
C4 C5 H5A 109.4 .
C4 C5 H5B 109.4 .
C4 C5 C6 111.1(3) .
C59 C60 H60 120.0 .
C59 C60 C61 120.0(3) .
C61 C60 H60 120.0 .
P4 C69 H69 108.1 .
C70 C69 P4 113.9(2) .
C70 C69 H69 108.1 .
C74 C69 P4 108.3(2) .
C74 C69 H69 108.1 .
C74 C69 C70 110.1(3) .
C1 C6 H6A 109.4 .
C1 C6 H6B 109.4 .
C5 C6 C1 111.2(3) .
C5 C6 H6A 109.4 .
C5 C6 H6B 109.4 .
H6A C6 H6B 108.0 .
P4 C63 H63 106.1 .
C68 C63 P4 111.7(2) .
C68 C63 H63 106.1 .
C68 C63 C64 109.9(3) .
C64 C63 P4 116.3(3) .
C64 C63 H63 106.1 .
C26 C27 H27A 109.5 .
C26 C27 H27B 109.5 .
H27A C27 H27B 108.1 .
C28 C27 C26 110.5(3) .
C28 C27 H27A 109.5 .
C28 C27 H27B 109.5 .
C13 C14 H14 119.8 .
C15 C14 C13 120.4(3) .
C15 C14 H14 119.8 .
C8 C9 H9A 109.5 .
C8 C9 H9B 109.5 .
H9A C9 H9B 108.1 .
C10 C9 C8 110.8(3) .
C10 C9 H9A 109.5 .
C10 C9 H9B 109.5 .
C45 C46 H46A 109.4 .
C45 C46 H46B 109.4 .
C47 C46 C45 111.4(3) .
C47 C46 H46A 109.4 .
C47 C46 H46B 109.4 .
H46A C46 H46B 108.0 .
C51 C52 H52 120.1 .
C53 C52 C51 119.9(3) .
C53 C52 H52 120.1 .
C11 C10 H10A 109.4 .
C11 C10 H10B 109.4 .
C9 C10 C11 111.1(3) .
C9 C10 H10A 109.4 .
C9 C10 H10B 109.4 .
H10A C10 H10B 108.0 .
C57 C58 H58 119.0 .
C59 C58 C57 122.1(3) .
C59 C58 H58 119.0 .
C38 C43 H43A 109.7 .
C38 C43 H43B 109.7 .
C38 C43 C42 109.6(3) .
H43A C43 H43B 108.2 .
C42 C43 H43A 109.7 .
C42 C43 H43B 109.7 .
C44 C49 H49A 108.9 .
C44 C49 H49B 108.9 .
H49A C49 H49B 107.8 .
C48 C49 C44 113.2(3) .
C48 C49 H49A 108.9 .
C48 C49 H49B 108.9 .
C69 C70 H70A 109.4 .
C69 C70 H70B 109.4 .
H70A C70 H70B 108.0 .
C71 C70 C69 111.0(3) .
C71 C70 H70A 109.4 .
C71 C70 H70B 109.4 .
P2 C32 H32 106.5 .
C33 C32 P2 115.1(2) .
C33 C32 H32 106.5 .
C37 C32 P2 111.9(2) .
C37 C32 H32 106.5 .
C37 C32 C33 109.7(3) .
C69 C74 H74A 109.2 .
C69 C74 H74B 109.2 .
C69 C74 C73 112.0(3) .
H74A C74 H74B 107.9 .
C73 C74 H74A 109.2 .
C73 C74 H74B 109.2 .
C39 C40 H40A 109.2 .
C39 C40 H40B 109.2 .
C41 C40 C39 112.1(3) .
C41 C40 H40A 109.2 .
C41 C40 H40B 109.2 .
H40A C40 H40B 107.9 .
C17 C16 H16 119.9 .
C17 C16 C15 120.3(3) .
C15 C16 H16 119.9 .
C32 C33 H33A 109.4 .
C32 C33 H33B 109.4 .
H33A C33 H33B 108.0 .
C34 C33 C32 111.1(3) .
C34 C33 H33A 109.4 .
C34 C33 H33B 109.4 .
C14 C15 C16 119.8(3) .
C14 C15 H15 120.1 .
C16 C15 H15 120.1 .
Si1 C19 H19A 109.5 .
Si1 C19 H19B 109.5 .
Si1 C19 H19C 109.5 .
H19A C19 H19B 109.5 .
H19A C19 H19C 109.5 .
H19B C19 H19C 109.5 .
C60 C59 C58 119.6(3) .
C60 C59 H59 120.2 .
C58 C59 H59 120.2 .
H67A C67 H67B 108.0 .
C68 C67 H67A 109.4 .
C68 C67 H67B 109.4 .
C68 C67 C66 110.9(4) .
C66 C67 H67A 109.4 .
C66 C67 H67B 109.4 .
C31 C30 H30A 109.4 .
C31 C30 H30B 109.4 .
H30A C30 H30B 108.0 .
C29 C30 C31 111.2(3) .
C29 C30 H30A 109.4 .
C29 C30 H30B 109.4 .
C62 C61 H61 119.6 .
C60 C61 C62 120.7(3) .
C60 C61 H61 119.6 .
C33 C34 H34A 109.2 .
C33 C34 H34B 109.2 .
H34A C34 H34B 107.9 .
C35 C34 C33 112.2(3) .
C35 C34 H34A 109.2 .
C35 C34 H34B 109.2 .
C3 C4 H4A 109.5 .
C3 C4 H4B 109.5 .
C5 C4 C3 110.7(3) .
C5 C4 H4A 109.5 .
C5 C4 H4B 109.5 .
H4A C4 H4B 108.1 .
C47 C48 C49 110.9(3) .
C47 C48 H48A 109.5 .
C47 C48 H48B 109.5 .
C49 C48 H48A 109.5 .
C49 C48 H48B 109.5 .
H48A C48 H48B 108.1 .
C32 C37 H37A 109.5 .
C32 C37 H37B 109.5 .
H37A C37 H37B 108.1 .
C36 C37 C32 110.5(3) .
C36 C37 H37A 109.5 .
C36 C37 H37B 109.5 .
C63 C68 H68A 109.5 .
C63 C68 H68B 109.5 .
C67 C68 C63 110.8(3) .
C67 C68 H68A 109.5 .
C67 C68 H68B 109.5 .
H68A C68 H68B 108.1 .
C27 C28 H28A 109.1 .
C27 C28 H28B 109.1 .
H28A C28 H28B 107.8 .
C29 C28 C27 112.5(3) .
C29 C28 H28A 109.1 .
C29 C28 H28B 109.1 .
C41 C42 C43 110.6(3) .
C41 C42 H42A 109.5 .
C41 C42 H42B 109.5 .
C43 C42 H42A 109.5 .
C43 C42 H42B 109.5 .
H42A C42 H42B 108.1 .
C63 C64 H64A 109.5 .
C63 C64 H64B 109.5 .
H64A C64 H64B 108.1 .
C65 C64 C63 110.9(3) .
C65 C64 H64A 109.5 .
C65 C64 H64B 109.5 .
C67 C66 H66A 109.3 .
C67 C66 H66B 109.3 .
H66A C66 H66B 107.9 .
C65 C66 C67 111.8(3) .
C65 C66 H66A 109.3 .
C65 C66 H66B 109.3 .
C70 C71 H71A 109.2 .
C70 C71 H71B 109.2 .
H71A C71 H71B 107.9 .
C72 C71 C70 111.8(3) .
C72 C71 H71A 109.2 .
C72 C71 H71B 109.2 .
C64 C65 H65A 109.4 .
C64 C65 H65B 109.4 .
C66 C65 C64 111.1(3) .
C66 C65 H65A 109.4 .
C66 C65 H65B 109.4 .
H65A C65 H65B 108.0 .
C71 C72 H72A 109.5 .
C71 C72 H72B 109.5 .
C71 C72 C73 110.5(4) .
H72A C72 H72B 108.1 .
C73 C72 H72A 109.5 .
C73 C72 H72B 109.5 .
C34 C35 H35A 109.3 .
C34 C35 H35B 109.3 .
C34 C35 C36 111.6(3) .
H35A C35 H35B 108.0 .
C36 C35 H35A 109.3 .
C36 C35 H35B 109.3 .
C30 C29 C28 111.2(3) .
C30 C29 H29A 109.4 .
C30 C29 H29B 109.4 .
C28 C29 H29A 109.4 .
C28 C29 H29B 109.4 .
H29A C29 H29B 108.0 .
C74 C73 C72 110.0(3) .
C74 C73 H73A 109.7 .
C74 C73 H73B 109.7 .
C72 C73 H73A 109.7 .
C72 C73 H73B 109.7 .
H73A C73 H73B 108.2 .
C37 C36 C35 111.2(3) .
C37 C36 H36A 109.4 .
C37 C36 H36B 109.4 .
C35 C36 H36A 109.4 .
C35 C36 H36B 109.4 .
H36A C36 H36B 108.0 .
H77A C77 H77B 108.4 .
C78 C77 H77A 110.0 .
C78 C77 H77B 110.0 .
C78 C77 C76 108.3(10) .
C76 C77 H77A 110.0 .
C76 C77 H77B 110.0 .
H79A C79 H79B 109.5 .
H79A C79 H79C 109.5 .
H79B C79 H79C 109.5 .
C78 C79 H79A 109.5 .
C78 C79 H79B 109.5 .
C78 C79 H79C 109.5 .
C77 C78 C79 113.1(10) .
C77 C78 H78A 109.0 .
C77 C78 H78B 109.0 .
C79 C78 H78A 109.0 .
C79 C78 H78B 109.0 .
H78A C78 H78B 107.8 .
C77 C76 H76A 110.2 .
C77 C76 H76B 110.2 .
C77 C76 C75 107.4(11) .
H76A C76 H76B 108.5 .
C75 C76 H76A 110.2 .
C75 C76 H76B 110.2 .
C76 C75 H75A 109.5 .
C76 C75 H75B 109.5 .
C76 C75 H75C 109.5 .
H75A C75 H75B 109.5 .
H75A C75 H75C 109.5 .
H75B C75 H75C 109.5 .
H79D C79A H79E 109.5 .
H79D C79A H79F 109.5 .
H79E C79A H79F 109.5 .
C78A C79A H79D 109.5 .
C78A C79A H79E 109.5 .
C78A C79A H79F 109.5 .
H77C C77A H77D 108.3 .
C76A C77A H77C 109.9 .
C76A C77A H77D 110.0 .
C76A C77A C78A 108.7(19) .
C78A C77A H77C 109.9 .
C78A C77A H77D 109.9 .
H75D C75A H75E 109.5 .
H75D C75A H75F 109.5 .
H75E C75A H75F 109.5 .
C76A C75A H75D 109.5 .
C76A C75A H75E 109.4 .
C76A C75A H75F 109.5 .
C77A C76A C75A 95.4(13) .
C77A C76A H76C 112.7 .
C77A C76A H76D 112.6 .
C75A C76A H76C 112.7 .
C75A C76A H76D 112.6 .
H76C C76A H76D 110.1 .
C79A C78A C77A 92.4(12) .
C79A C78A H78C 113.2 .
C79A C78A H78D 113.2 .
C77A C78A H78C 113.2 .
C77A C78A H78D 113.2 .
H78C C78A H78D 110.6 .
H C80 HA 104.4 .
C81 C80 H 100.7 2_655
C81 C80 H 100.7 .
C81 C80 HA 100.7 2_655
C81 C80 HA 100.7 .
C81 C80 C81 144.9(17) 2_655
C80 C81 H81A 102.3 .
C80 C81 H81B 102.3 .
C80 C81 C82 139.2(14) .
H81A C81 H81B 104.8 .
C82 C81 H81A 102.3 .
C82 C81 H81B 102.3 .
C81 C82 H82A 109.5 .
C81 C82 H82B 109.5 .
C81 C82 H82C 109.5 .
H82A C82 H82B 109.5 .
H82A C82 H82C 109.5 .
H82B C82 H82C 109.5 .
H83A C83 H83B 110.1 .
C84 C83 H83A 112.6 .
C84 C83 H83B 112.7 .
C84 C83 C86 95.5(11) .
C86 C83 H83A 112.6 .
C86 C83 H83B 112.6 .
H85A C85 H85B 109.5 .
H85A C85 H85C 109.5 .
H85B C85 H85C 109.5 .
C84 C85 H85A 109.4 .
C84 C85 H85B 109.5 .
C84 C85 H85C 109.5 .
C83 C84 H84A 110.2 .
C83 C84 H84B 110.2 .
C85 C84 C83 107.4(14) .
C85 C84 H84A 110.2 .
C85 C84 H84B 110.2 .
H84A C84 H84B 108.5 .
C83 C86 H86A 110.8 .
C83 C86 H86B 110.8 .
H86A C86 H86B 108.9 .
C87 C86 C83 104.8(10) .
C87 C86 H86A 110.8 .
C87 C86 H86B 110.8 .
C86 C87 H87A 109.5 .
C86 C87 H87B 109.5 .
C86 C87 H87C 109.5 .
H87A C87 H87B 109.5 .
H87A C87 H87C 109.5 .
H87B C87 H87C 109.5 .

loop_
_geom_bond_atom_site_label_1
_geom_bond_atom_site_label_2
_geom_bond_distance
_geom_bond_site_symmetry_2
Pt1 P1 2.2636(7) .
Pt1 P2 2.2610(7) .
Pt1 Si1 2.3366(8) .
Pt1 H1 1.53(3) .
Pt2 P3 2.2594(8) .
Pt2 Si2 2.3278(8) .
Pt2 P4 2.2469(8) .
Pt2 H2 1.62(4) .
P3 C50 1.838(3) .
P3 C44 1.854(3) .
P3 C38 1.841(3) .
P1 C13 1.837(3) .
P1 C1 1.837(3) .
P1 C7 1.847(3) .
Si2 C55 1.910(3) .
Si2 C57 1.902(3) .
Si2 C56 1.889(3) .
P2 C25 1.838(3) .
P2 C26 1.843(3) .
P2 C32 1.842(3) .
P4 C62 1.838(3) .
P4 C69 1.840(3) .
P4 C63 1.838(3) .
Si1 C20 1.897(3) .
Si1 C18 1.899(3) .
Si1 C19 1.886(4) .
C50 C55 1.411(4) .
C50 C51 1.404(4) .
C13 C18 1.406(5) .
C13 C14 1.409(4) .
C45 H45A 0.9900 .
C45 H45B 0.9900 .
C45 C44 1.541(4) .
C45 C46 1.532(4) .
C62 C57 1.411(4) .
C62 C61 1.398(5) .
C54 H54 0.9500 .
C54 C55 1.408(4) .
C54 C53 1.382(5) .
C44 H44 1.0000 .
C44 C49 1.537(4) .
C57 C58 1.412(4) .
C51 H51 0.9500 .
C51 C52 1.386(4) .
C23 H23 0.9500 .
C23 C22 1.391(5) .
C23 C24 1.383(4) .
C17 H17 0.9500 .
C17 C18 1.411(4) .
C17 C16 1.378(5) .
C38 H38 1.0000 .
C38 C39 1.537(4) .
C38 C43 1.535(5) .
C25 C20 1.413(4) .
C25 C24 1.399(4) .
C21 H21 0.9500 .
C21 C20 1.411(4) .
C21 C22 1.377(5) .
C31 H31A 0.9900 .
C31 H31B 0.9900 .
C31 C26 1.535(4) .
C31 C30 1.531(4) .
C56 H56A 0.9800 .
C56 H56B 0.9800 .
C56 H56C 0.9800 .
C12 H12A 0.9900 .
C12 H12B 0.9900 .
C12 C7 1.530(5) .
C12 C11 1.526(4) .
C26 H26 1.0000 .
C26 C27 1.532(4) .
C39 H39A 0.9900 .
C39 H39B 0.9900 .
C39 C40 1.526(4) .
C1 H1A 1.0000 .
C1 C2 1.532(4) .
C1 C6 1.535(4) .
C8 H8A 0.9900 .
C8 H8B 0.9900 .
C8 C7 1.540(4) .
C8 C9 1.534(4) .
C22 H22 0.9500 .
C41 H41A 0.9900 .
C41 H41B 0.9900 .
C41 C40 1.520(5) .
C41 C42 1.532(5) .
C47 H47A 0.9900 .
C47 H47B 0.9900 .
C47 C46 1.516(5) .
C47 C48 1.521(5) .
C24 H24 0.9500 .
C53 H53 0.9500 .
C53 C52 1.384(5) .
C7 H7 1.0000 .
C2 H2A 0.9900 .
C2 H2B 0.9900 .
C2 C3 1.531(5) .
C11 H11A 0.9900 .
C11 H11B 0.9900 .
C11 C10 1.529(5) .
C3 H3A 0.9900 .
C3 H3B 0.9900 .
C3 C4 1.525(5) .
C5 H5A 0.9900 .
C5 H5B 0.9900 .
C5 C6 1.531(5) .
C5 C4 1.516(5) .
C60 H60 0.9500 .
C60 C59 1.381(5) .
C60 C61 1.390(5) .
C69 H69 1.0000 .
C69 C70 1.532(4) .
C69 C74 1.523(5) .
C6 H6A 0.9900 .
C6 H6B 0.9900 .
C63 H63 1.0000 .
C63 C68 1.530(5) .
C63 C64 1.531(5) .
C27 H27A 0.9900 .
C27 H27B 0.9900 .
C27 C28 1.531(5) .
C14 H14 0.9500 .
C14 C15 1.386(4) .
C9 H9A 0.9900 .
C9 H9B 0.9900 .
C9 C10 1.511(6) .
C46 H46A 0.9900 .
C46 H46B 0.9900 .
C52 H52 0.9500 .
C10 H10A 0.9900 .
C10 H10B 0.9900 .
C58 H58 0.9500 .
C58 C59 1.389(5) .
C43 H43A 0.9900 .
C43 H43B 0.9900 .
C43 C42 1.536(5) .
C49 H49A 0.9900 .
C49 H49B 0.9900 .
C49 C48 1.533(4) .
C70 H70A 0.9900 .
C70 H70B 0.9900 .
C70 C71 1.524(5) .
C32 H32 1.0000 .
C32 C33 1.535(5) .
C32 C37 1.532(5) .
C74 H74A 0.9900 .
C74 H74B 0.9900 .
C74 C73 1.525(5) .
C40 H40A 0.9900 .
C40 H40B 0.9900 .
C16 H16 0.9500 .
C16 C15 1.388(5) .
C33 H33A 0.9900 .
C33 H33B 0.9900 .
C33 C34 1.528(5) .
C15 H15 0.9500 .
C19 H19A 0.9800 .
C19 H19B 0.9800 .
C19 H19C 0.9800 .
C59 H59 0.9500 .
C67 H67A 0.9900 .
C67 H67B 0.9900 .
C67 C68 1.522(5) .
C67 C66 1.524(6) .
C30 H30A 0.9900 .
C30 H30B 0.9900 .
C30 C29 1.520(5) .
C61 H61 0.9500 .
C34 H34A 0.9900 .
C34 H34B 0.9900 .
C34 C35 1.517(6) .
C4 H4A 0.9900 .
C4 H4B 0.9900 .
C48 H48A 0.9900 .
C48 H48B 0.9900 .
C37 H37A 0.9900 .
C37 H37B 0.9900 .
C37 C36 1.526(5) .
C68 H68A 0.9900 .
C68 H68B 0.9900 .
C28 H28A 0.9900 .
C28 H28B 0.9900 .
C28 C29 1.521(5) .
C42 H42A 0.9900 .
C42 H42B 0.9900 .
C64 H64A 0.9900 .
C64 H64B 0.9900 .
C64 C65 1.517(6) .
C66 H66A 0.9900 .
C66 H66B 0.9900 .
C66 C65 1.517(7) .
C71 H71A 0.9900 .
C71 H71B 0.9900 .
C71 C72 1.510(7) .
C65 H65A 0.9900 .
C65 H65B 0.9900 .
C72 H72A 0.9900 .
C72 H72B 0.9900 .
C72 C73 1.527(6) .
C35 H35A 0.9900 .
C35 H35B 0.9900 .
C35 C36 1.531(6) .
C29 H29A 0.9900 .
C29 H29B 0.9900 .
C73 H73A 0.9900 .
C73 H73B 0.9900 .
C36 H36A 0.9900 .
C36 H36B 0.9900 .
C77 H77A 0.9900 .
C77 H77B 0.9900 .
C77 C78 1.442(11) .
C77 C76 1.474(11) .
C79 H79A 0.9800 .
C79 H79B 0.9800 .
C79 H79C 0.9800 .
C79 C78 1.485(10) .
C78 H78A 0.9900 .
C78 H78B 0.9900 .
C76 H76A 0.9900 .
C76 H76B 0.9900 .
C76 C75 1.567(13) .
C75 H75A 0.9800 .
C75 H75B 0.9800 .
C75 H75C 0.9800 .
C79A H79D 0.9800 .
C79A H79E 0.9800 .
C79A H79F 0.9800 .
C79A C78A 1.458(15) .
C77A H77C 0.9900 .
C77A H77D 0.9900 .
C77A C76A 1.453(15) .
C77A C78A 1.466(15) .
C75A H75D 0.9800 .
C75A H75E 0.9800 .
C75A H75F 0.9800 .
C75A C76A 1.453(16) .
C76A H76C 0.9900 .
C76A H76D 0.9900 .
C78A H78C 0.9900 .
C78A H78D 0.9900 .
C80 H 0.9900 .
C80 HA 0.9900 .
C80 C81 1.339(11) 2_655
C80 C81 1.339(11) .
C81 H81A 0.9900 .
C81 H81B 0.9900 .
C81 C82 1.350(12) .
C82 H82A 0.9800 .
C82 H82B 0.9800 .
C82 H82C 0.9800 .
C83 H83A 0.9900 .
C83 H83B 0.9900 .
C83 C84 1.472(12) .
C83 C86 1.522(11) .
C85 H85A 0.9800 .
C85 H85B 0.9800 .
C85 H85C 0.9800 .
C85 C84 1.354(13) .
C84 H84A 0.9900 .
C84 H84B 0.9900 .
C86 H86A 0.9900 .
C86 H86B 0.9900 .
C86 C87 1.438(13) .
C87 H87A 0.9800 .
C87 H87B 0.9800 .
C87 H87C 0.9800 .

loop_
_geom_torsion_atom_site_label_1
_geom_torsion_atom_site_label_2
_geom_torsion_atom_site_label_3
_geom_torsion_atom_site_label_4
_geom_torsion
_geom_torsion_site_symmetry_1
Pt1 P1 C13 C18 15.4(3) .
Pt1 P1 C13 C14 -165.7(2) .
Pt1 P1 C1 C2 52.1(2) .
Pt1 P1 C1 C6 -71.9(2) .
Pt1 P1 C7 C12 -62.2(2) .
Pt1 P1 C7 C8 171.3(2) .
Pt1 P2 C25 C20 -17.8(3) .
Pt1 P2 C25 C24 160.1(2) .
Pt1 P2 C26 C31 -48.7(2) .
Pt1 P2 C26 C27 75.8(2) .
Pt1 P2 C32 C33 175.7(2) .
Pt1 P2 C32 C37 49.5(3) .
Pt1 Si1 C20 C25 22.4(2) .
Pt1 Si1 C20 C21 -159.3(2) .
Pt1 Si1 C18 C13 -18.1(2) .
Pt1 Si1 C18 C17 166.7(3) .
Pt2 P3 C50 C55 -15.1(2) .
Pt2 P3 C50 C51 163.4(2) .
Pt2 P3 C44 C45 70.4(2) .
Pt2 P3 C44 C49 -52.6(2) .
Pt2 P3 C38 C39 57.8(2) .
Pt2 P3 C38 C43 -175.5(2) .
Pt2 P4 C62 C57 14.3(3) .
Pt2 P4 C62 C61 -164.3(3) .
Pt2 P4 C69 C70 -74.5(3) .
Pt2 P4 C69 C74 48.4(3) .
Pt2 P4 C63 C68 -58.4(3) .
Pt2 P4 C63 C64 174.3(2) .
P3 C50 C55 Si2 -3.4(3) .
P3 C50 C55 C54 179.2(2) .
P3 C50 C51 C52 -177.7(2) .
P3 C44 C49 C48 167.5(2) .
P3 C38 C39 C40 -171.0(2) .
P3 C38 C43 C42 172.4(2) .
P1 C13 C18 Si1 2.4(3) .
P1 C13 C18 C17 177.9(2) .
P1 C13 C14 C15 -178.2(2) .
P1 C1 C2 C3 -176.1(2) .
P1 C1 C6 C5 175.6(2) .
Si2 C57 C58 C59 178.0(3) .
P2 C25 C20 Si1 -3.7(3) .
P2 C25 C20 C21 177.8(2) .
P2 C25 C24 C23 -177.3(3) .
P2 C26 C27 C28 -179.9(2) .
P2 C32 C33 C34 175.6(2) .
P2 C32 C37 C36 -172.3(3) .
P4 C62 C57 Si2 4.2(3) .
P4 C62 C57 C58 -179.1(2) .
P4 C62 C61 C60 177.8(3) .
P4 C69 C70 C71 176.6(3) .
P4 C69 C74 C73 178.6(3) .
P4 C63 C68 C67 171.8(3) .
P4 C63 C64 C65 -174.2(3) .
C50 P3 C44 C45 -171.2(2) .
C50 P3 C44 C49 65.8(2) .
C50 P3 C38 C39 -64.8(2) .
C50 P3 C38 C43 61.9(3) .
C50 C51 C52 C53 -1.3(5) .
C13 P1 C1 C2 -66.9(2) .
C13 P1 C1 C6 169.1(2) .
C13 P1 C7 C12 60.4(2) .
C13 P1 C7 C8 -66.2(3) .
C13 C14 C15 C16 -0.2(5) .
C45 C44 C49 C48 46.8(4) .
C62 P4 C69 C70 167.2(3) .
C62 P4 C69 C74 -70.0(3) .
C62 P4 C63 C68 64.7(3) .
C62 P4 C63 C64 -62.6(3) .
C62 C57 C58 C59 1.6(5) .
C54 C53 C52 C51 0.2(5) .
C44 P3 C50 C55 -136.2(2) .
C44 P3 C50 C51 42.3(3) .
C44 P3 C38 C39 -176.4(2) .
C44 P3 C38 C43 -49.7(3) .
C44 C45 C46 C47 52.1(4) .
C44 C49 C48 C47 -53.6(4) .
C55 C50 C51 C52 0.8(5) .
C55 C54 C53 C52 1.4(5) .
C57 C62 C61 C60 -0.8(5) .
C57 C58 C59 C60 -1.4(5) .
C51 C50 C55 Si2 178.1(2) .
C51 C50 C55 C54 0.7(4) .
C17 C16 C15 C14 0.2(5) .
C38 P3 C50 C55 111.3(2) .
C38 P3 C50 C51 -70.2(3) .
C38 P3 C44 C45 -56.8(3) .
C38 P3 C44 C49 -179.9(2) .
C38 C39 C40 C41 -54.9(4) .
C38 C43 C42 C41 59.0(4) .
C25 P2 C26 C31 69.3(2) .
C25 P2 C26 C27 -166.1(2) .
C25 P2 C32 C33 53.4(3) .
C25 P2 C32 C37 -72.7(3) .
C31 C26 C27 C28 -55.9(4) .
C31 C30 C29 C28 55.1(4) .
C20 Si1 C18 C13 -132.1(2) .
C20 Si1 C18 C17 52.7(3) .
C20 C25 C24 C23 0.5(5) .
C20 C21 C22 C23 0.0(5) .
C12 C11 C10 C9 -55.1(4) .
C26 P2 C25 C20 -140.7(2) .
C26 P2 C25 C24 37.2(3) .
C26 P2 C32 C33 -55.3(3) .
C26 P2 C32 C37 178.5(2) .
C26 C31 C30 C29 -57.0(4) .
C26 C27 C28 C29 54.7(4) .
C18 Si1 C20 C25 137.1(2) .
C18 Si1 C20 C21 -44.6(3) .
C18 C13 C14 C15 0.7(5) .
C18 C17 C16 C15 -0.5(5) .
C39 C38 C43 C42 -60.2(3) .
C1 P1 C13 C18 137.1(2) .
C1 P1 C13 C14 -44.0(3) .
C1 P1 C7 C12 170.0(2) .
C1 P1 C7 C8 43.5(3) .
C1 C2 C3 C4 54.7(4) .
C8 C9 C10 C11 55.6(4) .
C22 C23 C24 C25 -0.7(5) .
C22 C21 C20 Si1 -178.4(3) .
C22 C21 C20 C25 -0.1(5) .
C24 C23 C22 C21 0.4(5) .
C24 C25 C20 Si1 178.3(2) .
C24 C25 C20 C21 -0.2(4) .
C53 C54 C55 Si2 -178.9(2) .
C53 C54 C55 C50 -1.8(4) .
C7 P1 C13 C18 -112.0(2) .
C7 P1 C13 C14 67.0(3) .
C7 P1 C1 C2 -178.0(2) .
C7 P1 C1 C6 58.1(2) .
C7 C12 C11 C10 55.9(4) .
C7 C8 C9 C10 -57.8(4) .
C2 C1 C6 C5 53.0(4) .
C2 C3 C4 C5 -57.4(4) .
C11 C12 C7 P1 172.2(2) .
C11 C12 C7 C8 -57.3(3) .
C69 P4 C62 C57 135.8(3) .
C69 P4 C62 C61 -42.8(3) .
C69 P4 C63 C68 174.4(2) .
C69 P4 C63 C64 47.1(3) .
C69 C70 C71 C72 -56.0(4) .
C69 C74 C73 C72 57.3(5) .
C6 C1 C2 C3 -52.6(4) .
C6 C5 C4 C3 58.0(4) .
C63 P4 C62 C57 -113.3(3) .
C63 P4 C62 C61 68.1(3) .
C63 P4 C69 C70 54.6(3) .
C63 P4 C69 C74 177.4(2) .
C63 C64 C65 C66 -56.5(4) .
C27 C28 C29 C30 -54.4(4) .
C14 C13 C18 Si1 -176.6(2) .
C14 C13 C18 C17 -1.0(4) .
C9 C8 C7 P1 -174.7(2) .
C9 C8 C7 C12 58.5(3) .
C46 C45 C44 P3 -166.3(2) .
C46 C45 C44 C49 -46.0(4) .
C46 C47 C48 C49 59.2(4) .
C43 C38 C39 C40 58.1(3) .
C70 C69 C74 C73 -56.2(4) .
C70 C71 C72 C73 56.9(5) .
C32 P2 C25 C20 109.9(2) .
C32 P2 C25 C24 -72.3(3) .
C32 P2 C26 C31 -178.8(2) .
C32 P2 C26 C27 -54.2(3) .
C32 C33 C34 C35 54.7(4) .
C32 C37 C36 C35 -57.4(5) .
C74 C69 C70 C71 54.7(4) .
C40 C41 C42 C43 -55.3(4) .
C16 C17 C18 Si1 176.1(3) .
C16 C17 C18 C13 1.0(5) .
C33 C32 C37 C36 58.6(4) .
C33 C34 C35 C36 -52.9(5) .
C19 Si1 C20 C25 -110.4(3) .
C19 Si1 C20 C21 67.9(3) .
C19 Si1 C18 C13 114.5(2) .
C19 Si1 C18 C17 -60.7(3) .
C59 C60 C61 C62 1.0(6) .
C67 C66 C65 C64 55.0(5) .
C30 C31 C26 P2 -176.1(2) .
C30 C31 C26 C27 57.4(4) .
C61 C62 C57 Si2 -177.2(3) .
C61 C62 C57 C58 -0.5(5) .
C61 C60 C59 C58 0.1(6) .
C34 C35 C36 C37 54.2(5) .
C4 C5 C6 C1 -55.8(4) .
C48 C47 C46 C45 -58.6(4) .
C37 C32 C33 C34 -57.0(4) .
C68 C63 C64 C65 57.6(4) .
C68 C67 C66 C65 -54.9(5) .
C42 C41 C40 C39 53.4(4) .
C64 C63 C68 C67 -57.5(4) .
C66 C67 C68 C63 56.2(4) .
C71 C72 C73 C74 -56.8(5) .
C78 C77 C76 C75 -174.6(11) .
C76 C77 C78 C79 -52.2(13) .
C76A C77A C78A C79A 143(3) .
C78A C77A C76A C75A 150(2) .
C81 C80 C81 C82 -180(2) 2_655
C84 C83 C86 C87 -172.6(14) .
C86 C83 C84 C85 -162.6(13) .
